data_7012023
loop_
_publ_author_name
'Volkmer, Dirk'
'Fricke, Marc'
'Vollhardt, Dieter'
'Siegel, Stefan'

_publ_section_title
;
 Crystallization of (012) oriented calcite single crystals underneath
 monolayers of tetra(carboxymethoxy)calix[4]arenes
;
_journal_issue 24
_journal_name_full 'Journal of the Chemical Society, Dalton Transactions'
_journal_page_first 4547
_journal_paper_doi 10.1039/b206912a
_journal_year 2002
_chemical_formula_sum 'C77 H121 Ca2 O17.5 S4.5'
_chemical_formula_weight 1551.17
_chemical_name_systematic
; 
? 
;
_space_group_IT_number 2
_symmetry_cell_setting triclinic
_symmetry_Int_Tables_number 2
_symmetry_space_group_name_Hall '-P 1'
_symmetry_space_group_name_H-M 'P -1'
_atom_sites_solution_hydrogens geom
_atom_sites_solution_primary direct
_atom_sites_solution_secondary difmap
_audit_creation_method SHELXL-97
_cell_angle_alpha 102.6710(10)
_cell_angle_beta 98.3260(10)
_cell_angle_gamma 102.8720(10)
_cell_formula_units_Z 4
_cell_length_a 17.0762(5)
_cell_length_b 20.4361(7)
_cell_length_c 25.9349(8)
_cell_measurement_reflns_used 8137
_cell_measurement_temperature 183(2)
_cell_measurement_theta_max 26.99
_cell_measurement_theta_min 2.47
_cell_volume 8427.9(5)
_computing_cell_refinement 'Bruker AXS SAINT'
_computing_data_collection 'Bruker AXS SMART'
_computing_data_reduction 'Bruker AXS SAINT'
_computing_molecular_graphics 'Crystal Impact: DIAMOND; Bruker AXS: SHELXTL'
_computing_publication_material 'SHELXL-97 (Sheldrick, 1997)'
_computing_structure_refinement 'SHELXL-97 (Sheldrick, 1997)'
_computing_structure_solution 'SHELXS-97 (Sheldrick, 1997)'
_diffrn_ambient_temperature 183(2)
_diffrn_measured_fraction_theta_full 0.958
_diffrn_measured_fraction_theta_max 0.958
_diffrn_measurement_device_type 'Bruker AXS SMART'
_diffrn_measurement_method omega-scan
_diffrn_radiation_monochromator graphite
_diffrn_radiation_source 'fine-focus sealed tube'
_diffrn_radiation_type MoK\a
_diffrn_radiation_wavelength 0.71073
_diffrn_reflns_av_R_equivalents 0.0174
_diffrn_reflns_av_sigmaI/netI 0.0355
_diffrn_reflns_limit_h_max 21
_diffrn_reflns_limit_h_min -18
_diffrn_reflns_limit_k_max 26
_diffrn_reflns_limit_k_min -26
_diffrn_reflns_limit_l_max 32
_diffrn_reflns_limit_l_min -25
_diffrn_reflns_number 56343
_diffrn_reflns_theta_full 27.00
_diffrn_reflns_theta_max 27.00
_diffrn_reflns_theta_min 1.06
_diffrn_standards_decay_% 0
_exptl_absorpt_coefficient_mu 0.309
_exptl_absorpt_correction_T_max 0.9131
_exptl_absorpt_correction_T_min 0.8865
_exptl_absorpt_correction_type multi-scan
_exptl_crystal_colour colorless
_exptl_crystal_density_diffrn 1.223
_exptl_crystal_density_method 'not measured'
_exptl_crystal_description block
_exptl_crystal_F_000 3340
_exptl_crystal_size_max 0.40
_exptl_crystal_size_mid 0.40
_exptl_crystal_size_min 0.30
_refine_diff_density_max 2.385
_refine_diff_density_min -1.360
_refine_diff_density_rms 0.089
_refine_ls_extinction_method none
_refine_ls_goodness_of_fit_ref 1.050
_refine_ls_hydrogen_treatment mixed
_refine_ls_matrix_type full
_refine_ls_number_parameters 1885
_refine_ls_number_reflns 35273
_refine_ls_number_restraints 71
_refine_ls_restrained_S_all 1.054
_refine_ls_R_factor_all 0.1012
_refine_ls_R_factor_gt 0.0776
_refine_ls_shift/su_max 0.005
_refine_ls_shift/su_mean 0.000
_refine_ls_structure_factor_coef Fsqd
_refine_ls_weighting_details
;
calc w=1/[\s^2^(Fo^2^)+(0.1199P)^2^+15.3047P] where 
P=(Fo^2^+2Fc^2^)/3
;
_refine_ls_weighting_scheme calc
_refine_ls_wR_factor_gt 0.2108
_refine_ls_wR_factor_ref 0.2306
_reflns_number_gt 26347
_reflns_number_total 35273
_reflns_threshold_expression >2.0sigma(I)
_cod_data_source_file b206912a.txt
_cod_data_source_block fricko2
_cod_original_sg_symbol_H-M P-1
_cod_original_formula_sum 'C77 H121 Ca2 O17.50 S4.50'
_cod_database_code 7012023

loop_
_symmetry_equiv_pos_as_xyz
x,y,z
-x,-y,-z

loop_
_atom_site_label
_atom_site_type_symbol
_atom_site_fract_x
_atom_site_fract_y
_atom_site_fract_z
_atom_site_U_iso_or_equiv
_atom_site_adp_type
_atom_site_occupancy
_atom_site_symmetry_multiplicity
_atom_site_calc_flag
_atom_site_refinement_flags
_atom_site_disorder_assembly
_atom_site_disorder_group
Ca1 Ca 0.40049(4) 1.30874(3) -0.16689(2) 0.02336(14) Uani 1 1 d . . .
O1 O 0.31071(13) 1.23418(12) -0.25358(9) 0.0252(5) Uani 1 1 d . . .
O2 O 0.26337(14) 1.31700(13) -0.17588(10) 0.0320(5) Uani 1 1 d . . .
O3 O 0.13510(16) 1.24788(16) -0.19631(14) 0.0490(7) Uani 1 1 d . . .
O4 O 0.39736(13) 1.39378(11) -0.22334(8) 0.0227(4) Uani 1 1 d . . .
O5 O 0.41587(16) 1.42619(14) -0.11777(10) 0.0371(6) Uani 1 1 d . . .
O6 O 0.3445(2) 1.50608(16) -0.11614(11) 0.0488(7) Uani 1 1 d . A .
O7 O 0.55101(13) 1.36348(11) -0.16053(8) 0.0225(4) Uani 1 1 d . . .
O8 O 0.48533(14) 1.31784(13) -0.08336(9) 0.0298(5) Uani 1 1 d . . .
O9 O 0.58242(17) 1.3928(2) -0.01746(10) 0.0568(9) Uani 1 1 d . . .
O10 O 0.46282(14) 1.20604(11) -0.18794(9) 0.0251(5) Uani 1 1 d . . .
O11 O 0.33601(14) 1.21099(13) -0.14039(10) 0.0309(5) Uani 1 1 d . . .
O12 O 0.37304(16) 1.15254(15) -0.08216(10) 0.0392(6) Uani 1 1 d . . .
C1 C 0.3338(2) 1.14660(16) -0.32476(13) 0.0261(7) Uani 1 1 d . . .
C2 C 0.3281(2) 1.11994(17) -0.37992(14) 0.0305(7) Uani 1 1 d . . .
H2 H 0.3411 1.0770 -0.3919 0.037 Uiso 1 1 calc R . .
C3 C 0.3039(2) 1.15382(18) -0.41819(14) 0.0307(7) Uani 1 1 d . . .
C4 C 0.2892(2) 1.21831(18) -0.39875(13) 0.0287(7) Uani 1 1 d . . .
H4 H 0.2747 1.2433 -0.4238 0.034 Uiso 1 1 calc R . .
C5 C 0.29498(19) 1.24753(16) -0.34403(13) 0.0243(6) Uani 1 1 d . . .
C6 C 0.31458(19) 1.20922(16) -0.30766(12) 0.0242(6) Uani 1 1 d . . .
C7 C 0.2944(3) 1.1226(2) -0.47896(15) 0.0426(9) Uani 1 1 d . . .
C8 C 0.2163(5) 1.1323(4) -0.5092(2) 0.102(3) Uani 1 1 d . . .
H8A H 0.2105 1.1127 -0.5480 0.153 Uiso 1 1 calc R . .
H8B H 0.2193 1.1820 -0.5021 0.153 Uiso 1 1 calc R . .
H8C H 0.1689 1.1085 -0.4969 0.153 Uiso 1 1 calc R . .
C9 C 0.2817(7) 1.0465(3) -0.4932(2) 0.144(5) Uani 1 1 d . . .
H9A H 0.3321 1.0354 -0.4788 0.215 Uiso 1 1 calc R . .
H9B H 0.2680 1.0284 -0.5326 0.215 Uiso 1 1 calc R . .
H9C H 0.2367 1.0252 -0.4777 0.215 Uiso 1 1 calc R . .
C10 C 0.3537(4) 1.1735(3) -0.5048(2) 0.0777(17) Uani 1 1 d . . .
H10A H 0.3410 1.1529 -0.5443 0.117 Uiso 1 1 calc R . .
H10B H 0.3381 1.2180 -0.4987 0.117 Uiso 1 1 calc R . .
C11 C 0.4484(3) 1.1912(3) -0.48572(19) 0.0565(12) Uani 1 1 d . . .
C12 C 0.4726(7) 1.2355(5) -0.5247(4) 0.132(4) Uani 1 1 d . . .
H12A H 0.5325 1.2523 -0.5181 0.197 Uiso 1 1 calc R . .
H12B H 0.4488 1.2753 -0.5188 0.197 Uiso 1 1 calc R . .
H12C H 0.4518 1.2072 -0.5620 0.197 Uiso 1 1 calc R . .
C13 C 0.4744(3) 1.2407(4) -0.4292(2) 0.083(2) Uani 1 1 d . . .
H13A H 0.4792 1.2139 -0.4024 0.124 Uiso 1 1 calc R . .
H13B H 0.4331 1.2664 -0.4230 0.124 Uiso 1 1 calc R . .
H13C H 0.5274 1.2734 -0.4260 0.124 Uiso 1 1 calc R . .
C14 C 0.4970(7) 1.1409(4) -0.4919(4) 0.140(4) Uani 1 1 d . . .
H14A H 0.5539 1.1649 -0.4909 0.210 Uiso 1 1 calc R . .
H14B H 0.4745 1.1060 -0.5265 0.210 Uiso 1 1 calc R . .
H14C H 0.4952 1.1181 -0.4624 0.210 Uiso 1 1 calc R . .
C15 C 0.2280(2) 1.21024(19) -0.24479(14) 0.0311(7) Uani 1 1 d . . .
H15A H 0.2229 1.1662 -0.2339 0.047 Uiso 1 1 calc R . .
H15B H 0.1882 1.2005 -0.2791 0.047 Uiso 1 1 calc R . .
C16 C 0.2071(2) 1.26313(19) -0.20176(15) 0.0312(7) Uani 1 1 d . . .
C17 C 0.2841(2) 1.32017(17) -0.32488(13) 0.0259(6) Uani 1 1 d . . .
H17A H 0.2678 1.3257 -0.2894 0.039 Uiso 1 1 calc R . .
H17B H 0.2401 1.3270 -0.3509 0.039 Uiso 1 1 calc R . .
C18 C 0.36392(19) 1.37421(16) -0.32003(13) 0.0235(6) Uani 1 1 d . . .
C19 C 0.3847(2) 1.39392(17) -0.36568(13) 0.0275(7) Uani 1 1 d . . .
H19 H 0.3473 1.3741 -0.3993 0.033 Uiso 1 1 calc R . .
C20 C 0.4576(2) 1.44113(18) -0.36352(13) 0.0279(7) Uani 1 1 d . . .
C21 C 0.5152(2) 1.46490(17) -0.31440(14) 0.0282(7) Uani 1 1 d . . .
H21 H 0.5677 1.4941 -0.3130 0.034 Uiso 1 1 calc R . .
C22 C 0.4977(2) 1.44693(16) -0.26802(13) 0.0239(6) Uani 1 1 d . . .
C23 C 0.42006(19) 1.40395(16) -0.27123(12) 0.0214(6) Uani 1 1 d . . .
C24 C 0.4782(2) 1.46922(19) -0.41176(14) 0.0341(8) Uani 1 1 d . . .
C25 C 0.4103(3) 1.4348(2) -0.46197(15) 0.0498(11) Uani 1 1 d . . .
H25A H 0.4053 1.3848 -0.4725 0.075 Uiso 1 1 calc R . .
H25B H 0.4238 1.4550 -0.4916 0.075 Uiso 1 1 calc R . .
H25C H 0.3582 1.4426 -0.4541 0.075 Uiso 1 1 calc R . .
C26 C 0.5579(3) 1.4507(2) -0.42430(18) 0.0485(11) Uani 1 1 d . . .
H26A H 0.5494 1.4002 -0.4324 0.073 Uiso 1 1 calc R . .
H26B H 0.6028 1.4733 -0.3929 0.073 Uiso 1 1 calc R . .
H26C H 0.5718 1.4670 -0.4555 0.073 Uiso 1 1 calc R . .
C27 C 0.4974(2) 1.54979(19) -0.39690(15) 0.0348(8) Uani 1 1 d . . .
H27A H 0.5448 1.5671 -0.3661 0.052 Uiso 1 1 calc R . .
H27B H 0.5170 1.5644 -0.4278 0.052 Uiso 1 1 calc R . .
C28 C 0.4343(3) 1.5910(2) -0.38195(17) 0.0402(9) Uani 1 1 d . . .
C29 C 0.3687(5) 1.5861(4) -0.4306(3) 0.101(3) Uani 1 1 d . . .
H29A H 0.3286 1.5406 -0.4403 0.152 Uiso 1 1 calc R . .
H29B H 0.3946 1.5917 -0.4613 0.152 Uiso 1 1 calc R . .
H29C H 0.3408 1.6228 -0.4215 0.152 Uiso 1 1 calc R . .
C30 C 0.3938(4) 1.5717(3) -0.3371(3) 0.0731(18) Uani 1 1 d . . .
H30A H 0.3621 1.5229 -0.3490 0.110 Uiso 1 1 calc R . .
H30B H 0.3572 1.6013 -0.3281 0.110 Uiso 1 1 calc R . .
H30C H 0.4361 1.5785 -0.3051 0.110 Uiso 1 1 calc R . .
C31 C 0.4821(3) 1.6681(2) -0.3614(2) 0.0620(13) Uani 1 1 d . . .
H31A H 0.4442 1.6964 -0.3522 0.093 Uiso 1 1 calc R . .
H31B H 0.5085 1.6825 -0.3897 0.093 Uiso 1 1 calc R . .
H31C H 0.5240 1.6745 -0.3294 0.093 Uiso 1 1 calc R . .
C32 C 0.3599(2) 1.44715(18) -0.20015(13) 0.0284(7) Uani 1 1 d . . .
H32A H 0.3002 1.4324 -0.2151 0.043 Uiso 1 1 calc R . .
H32B H 0.3833 1.4907 -0.2097 0.043 Uiso 1 1 calc R . .
C33 C 0.3749(2) 1.46017(18) -0.13910(14) 0.0313(7) Uani 1 1 d . . .
C34 C 0.56319(19) 1.47148(16) -0.21672(13) 0.0239(6) Uani 1 1 d . . .
H34A H 0.5369 1.4715 -0.1851 0.036 Uiso 1 1 calc R . .
H34B H 0.5950 1.5197 -0.2131 0.036 Uiso 1 1 calc R . .
C35 C 0.62052(19) 1.42427(16) -0.21785(12) 0.0225(6) Uani 1 1 d . . .
C36 C 0.6860(2) 1.43393(17) -0.24482(13) 0.0261(7) Uani 1 1 d . . .
H36 H 0.6943 1.4708 -0.2619 0.031 Uiso 1 1 calc R . .
C37 C 0.73931(19) 1.39130(17) -0.24738(14) 0.0268(7) Uani 1 1 d . . .
C38 C 0.7231(2) 1.33519(17) -0.22433(14) 0.0272(7) Uani 1 1 d . . .
H38 H 0.7576 1.3045 -0.2268 0.033 Uiso 1 1 calc R . .
C39 C 0.65805(19) 1.32292(16) -0.19786(13) 0.0235(6) Uani 1 1 d . . .
C40 C 0.60918(18) 1.36961(15) -0.19355(12) 0.0212(6) Uani 1 1 d . . .
C41 C 0.8174(2) 1.40742(19) -0.27079(16) 0.0336(8) Uani 1 1 d . . .
C42 C 0.8909(2) 1.4305(3) -0.2226(2) 0.0544(12) Uani 1 1 d . . .
H42A H 0.8839 1.4690 -0.1952 0.082 Uiso 1 1 calc R . .
H42B H 0.9418 1.4456 -0.2350 0.082 Uiso 1 1 calc R . .
H42C H 0.8936 1.3914 -0.2069 0.082 Uiso 1 1 calc R . .
C43 C 0.8220(3) 1.4691(2) -0.2960(2) 0.0513(11) Uani 1 1 d . . .
H43A H 0.7710 1.4610 -0.3221 0.077 Uiso 1 1 calc R . .
H43B H 0.8683 1.4739 -0.3145 0.077 Uiso 1 1 calc R . .
H43C H 0.8297 1.5118 -0.2676 0.077 Uiso 1 1 calc R . .
C44 C 0.8306(3) 1.3434(2) -0.30945(17) 0.0428(9) Uani 1 1 d . . .
H44A H 0.8868 1.3578 -0.3160 0.064 Uiso 1 1 calc R . .
H44B H 0.8311 1.3080 -0.2888 0.064 Uiso 1 1 calc R . .
C45 C 0.7752(4) 1.3052(3) -0.3649(2) 0.0638(13) Uani 1 1 d . . .
C46 C 0.7807(8) 1.3487(5) -0.4057(3) 0.144(4) Uani 1 1 d . . .
H46A H 0.7442 1.3218 -0.4401 0.215 Uiso 1 1 calc R . .
H46B H 0.8373 1.3610 -0.4109 0.215 Uiso 1 1 calc R . .
H46C H 0.7642 1.3912 -0.3922 0.215 Uiso 1 1 calc R . .
C47 C 0.6875(4) 1.2771(4) -0.3600(3) 0.106(3) Uani 1 1 d . . .
H47A H 0.6624 1.3157 -0.3508 0.159 Uiso 1 1 calc R . .
H47B H 0.6870 1.2525 -0.3315 0.159 Uiso 1 1 calc R . .
H47C H 0.6564 1.2449 -0.3944 0.159 Uiso 1 1 calc R . .
C48 C 0.8069(5) 1.2411(3) -0.3867(3) 0.086(2) Uani 1 1 d . . .
H48A H 0.8121 1.2156 -0.3590 0.129 Uiso 1 1 calc R . .
H48B H 0.8606 1.2567 -0.3957 0.129 Uiso 1 1 calc R . .
H48C H 0.7680 1.2106 -0.4191 0.129 Uiso 1 1 calc R . .
C49 C 0.5901(2) 1.39978(18) -0.10530(13) 0.0292(7) Uani 1 1 d . . .
H49A H 0.5881 1.4489 -0.0986 0.044 Uiso 1 1 calc R . .
H49B H 0.6485 1.3991 -0.0993 0.044 Uiso 1 1 calc R . .
C50 C 0.5485(2) 1.3668(2) -0.06611(13) 0.0306(7) Uani 1 1 d . . .
C51 C 0.6399(2) 1.25940(17) -0.17548(13) 0.0262(7) Uani 1 1 d . . .
H51A H 0.6921 1.2503 -0.1609 0.039 Uiso 1 1 calc R . .
H51B H 0.6106 1.2686 -0.1455 0.039 Uiso 1 1 calc R . .
C52 C 0.5878(2) 1.19585(16) -0.21920(13) 0.0262(7) Uani 1 1 d . . .
C53 C 0.6259(2) 1.15748(18) -0.25457(14) 0.0310(7) Uani 1 1 d . . .
H53 H 0.6840 1.1708 -0.2498 0.037 Uiso 1 1 calc R . .
C54 C 0.5808(2) 1.10022(18) -0.29671(15) 0.0325(7) Uani 1 1 d . . .
C55 C 0.4954(2) 1.08649(18) -0.30564(15) 0.0327(7) Uani 1 1 d . . .
H55 H 0.4636 1.0508 -0.3362 0.039 Uiso 1 1 calc R . .
C56 C 0.4554(2) 1.12324(17) -0.27140(14) 0.0282(7) Uani 1 1 d . . .
C57 C 0.5028(2) 1.17570(16) -0.22637(13) 0.0255(6) Uani 1 1 d . . .
C58 C 0.6212(3) 1.0539(2) -0.33376(16) 0.0396(9) Uani 1 1 d . . .
C59 C 0.5962(4) 1.0607(3) -0.39145(18) 0.0569(12) Uani 1 1 d . . .
H59A H 0.5370 1.0404 -0.4045 0.085 Uiso 1 1 calc R . .
H59B H 0.6259 1.0362 -0.4153 0.085 Uiso 1 1 calc R . .
H59C H 0.6098 1.1100 -0.3913 0.085 Uiso 1 1 calc R . .
C60 C 0.7156(3) 1.0780(3) -0.3179(2) 0.0553(12) Uani 1 1 d . . .
H60A H 0.7389 1.0449 -0.3400 0.083 Uiso 1 1 calc R . .
H60B H 0.7331 1.0804 -0.2797 0.083 Uiso 1 1 calc R . .
H60C H 0.7348 1.1241 -0.3239 0.083 Uiso 1 1 calc R . .
C61 C 0.5874(3) 0.9759(2) -0.33583(17) 0.0425(9) Uani 1 1 d . . .
H61A H 0.5270 0.9653 -0.3465 0.064 Uiso 1 1 calc R . .
H61B H 0.6059 0.9491 -0.3662 0.064 Uiso 1 1 calc R . .
C62 C 0.6049(3) 0.9442(2) -0.28817(19) 0.0503(11) Uani 1 1 d . . .
C63 C 0.6923(4) 0.9354(4) -0.2788(3) 0.087(2) Uani 1 1 d . . .
H63A H 0.7313 0.9810 -0.2623 0.130 Uiso 1 1 calc R . .
H63B H 0.7049 0.9146 -0.3133 0.130 Uiso 1 1 calc R . .
H63C H 0.6966 0.9051 -0.2546 0.130 Uiso 1 1 calc R . .
C64 C 0.5462(5) 0.8712(3) -0.3034(3) 0.090(2) Uani 1 1 d . . .
H64A H 0.5538 0.8497 -0.2734 0.135 Uiso 1 1 calc R . .
H64B H 0.5578 0.8428 -0.3356 0.135 Uiso 1 1 calc R . .
H64C H 0.4895 0.8745 -0.3109 0.135 Uiso 1 1 calc R . .
C65 C 0.5898(4) 0.9849(3) -0.2355(2) 0.0651(14) Uani 1 1 d . . .
H65A H 0.5975 0.9601 -0.2077 0.098 Uiso 1 1 calc R . .
H65B H 0.5336 0.9897 -0.2411 0.098 Uiso 1 1 calc R . .
H65C H 0.6286 1.0312 -0.2240 0.098 Uiso 1 1 calc R . .
C66 C 0.4533(2) 1.16759(19) -0.14713(14) 0.0309(7) Uani 1 1 d . . .
H66A H 0.5043 1.1831 -0.1191 0.046 Uiso 1 1 calc R . .
H66B H 0.4442 1.1174 -0.1640 0.046 Uiso 1 1 calc R . .
C67 C 0.3816(2) 1.17872(18) -0.12107(13) 0.0286(7) Uani 1 1 d . . .
C68 C 0.3620(2) 1.10819(17) -0.28444(14) 0.0283(7) Uani 1 1 d . . .
H68A H 0.3378 1.0576 -0.2996 0.042 Uiso 1 1 calc R . .
H68B H 0.3422 1.1226 -0.2508 0.042 Uiso 1 1 calc R . .
Ca2 Ca 0.25222(4) 0.83159(3) -0.10184(3) 0.02271(14) Uani 1 1 d . . .
O13 O 0.20403(13) 0.92963(11) -0.12871(9) 0.0228(4) Uani 1 1 d . . .
O14 O 0.34538(14) 0.94263(12) -0.06316(9) 0.0281(5) Uani 1 1 d . . .
O15 O 0.34511(16) 1.04601(12) -0.01230(10) 0.0348(6) Uani 1 1 d . . .
O16 O 0.32756(13) 0.85817(11) -0.17716(8) 0.0229(4) Uani 1 1 d . . .
O17 O 0.38107(14) 0.80393(12) -0.09916(9) 0.0282(5) Uani 1 1 d . . .
O18 O 0.51262(15) 0.85575(15) -0.09296(10) 0.0369(6) Uani 1 1 d . . .
O19 O 0.21897(13) 0.71059(11) -0.16836(9) 0.0246(5) Uani 1 1 d . . .
O20 O 0.23852(16) 0.73730(12) -0.06189(10) 0.0325(5) Uani 1 1 d . . .
O21 O 0.3055(2) 0.65606(14) -0.05633(11) 0.0447(7) Uani 1 1 d . . .
O22 O 0.09822(13) 0.78389(12) -0.11713(9) 0.0250(5) Uani 1 1 d . . .
O23 O 0.19586(14) 0.87146(12) -0.02744(10) 0.0304(5) Uani 1 1 d . . .
O24 O 0.11827(19) 0.82945(18) 0.02641(11) 0.0506(8) Uani 1 1 d . . .
C69 C 0.0695(2) 0.93202(16) -0.17204(13) 0.0250(6) Uani 1 1 d . . .
C70 C 0.0235(2) 0.95353(17) -0.21022(14) 0.0291(7) Uani 1 1 d . . .
H70 H -0.0334 0.9477 -0.2105 0.035 Uiso 1 1 calc R . .
C71 C 0.0572(2) 0.98370(17) -0.24872(14) 0.0281(7) Uani 1 1 d . . .
C72 C 0.1403(2) 0.98967(17) -0.24773(13) 0.0269(7) Uani 1 1 d . . .
H72 H 0.1645 1.0082 -0.2739 0.032 Uiso 1 1 calc R . .
C73 C 0.18959(19) 0.96912(16) -0.20919(13) 0.0232(6) Uani 1 1 d . . .
C74 C 0.15329(19) 0.94243(15) -0.17101(13) 0.0228(6) Uani 1 1 d . . .
C75 C -0.0008(2) 1.0067(2) -0.28888(16) 0.0356(8) Uani 1 1 d . . .
C76 C -0.0402(3) 1.0573(3) -0.2557(2) 0.0604(13) Uani 1 1 d . . .
H76A H 0.0020 1.1002 -0.2363 0.091 Uiso 1 1 calc R . .
H76B H -0.0656 1.0360 -0.2298 0.091 Uiso 1 1 calc R . .
H76C H -0.0822 1.0683 -0.2799 0.091 Uiso 1 1 calc R . .
C77 C -0.0675(3) 0.9409(3) -0.3214(2) 0.0577(13) Uani 1 1 d . . .
H77A H -0.1092 0.9538 -0.3444 0.087 Uiso 1 1 calc R . .
H77B H -0.0931 0.9174 -0.2966 0.087 Uiso 1 1 calc R . .
H77C H -0.0428 0.9096 -0.3440 0.087 Uiso 1 1 calc R . .
C78 C 0.0488(2) 1.0413(2) -0.32560(15) 0.0362(8) Uani 1 1 d . . .
H78A H 0.0715 1.0053 -0.3457 0.054 Uiso 1 1 calc R . .
H78B H 0.0963 1.0772 -0.3011 0.054 Uiso 1 1 calc R . .
C79 C 0.0136(3) 1.0763(2) -0.36788(19) 0.0511(12) Uani 1 1 d . . .
C80 C 0.0821(3) 1.0944(3) -0.3981(2) 0.0724(17) Uani 1 1 d . . .
H80A H 0.0900 1.0516 -0.4197 0.109 Uiso 1 1 calc R . .
H80B H 0.1330 1.1205 -0.3721 0.109 Uiso 1 1 calc R . .
H80C H 0.0673 1.1229 -0.4218 0.109 Uiso 1 1 calc R . .
C81 C -0.0018(4) 1.1463(3) -0.3409(3) 0.0813(19) Uani 1 1 d . . .
H81A H -0.0046 1.1742 -0.3671 0.122 Uiso 1 1 calc R . .
H81B H 0.0431 1.1715 -0.3100 0.122 Uiso 1 1 calc R . .
H81C H -0.0538 1.1375 -0.3285 0.122 Uiso 1 1 calc R . .
C82 C -0.0632(4) 1.0318(4) -0.4076(3) 0.104(3) Uani 1 1 d . . .
H82A H -0.0780 1.0564 -0.4345 0.156 Uiso 1 1 calc R . .
H82B H -0.1081 1.0223 -0.3884 0.156 Uiso 1 1 calc R . .
H82C H -0.0534 0.9879 -0.4257 0.156 Uiso 1 1 calc R . .
C83 C 0.2355(2) 0.99235(16) -0.08512(13) 0.0272(7) Uani 1 1 d . . .
H83A H 0.1944 0.9963 -0.0621 0.041 Uiso 1 1 calc R . .
H83B H 0.2443 1.0332 -0.1003 0.041 Uiso 1 1 calc R . .
C84 C 0.3156(2) 0.99293(17) -0.05079(13) 0.0265(7) Uani 1 1 d . . .
C85 C 0.27979(19) 0.97426(16) -0.21029(13) 0.0228(6) Uani 1 1 d . . .
H85A H 0.3038 1.0165 -0.2213 0.034 Uiso 1 1 calc R . .
H85B H 0.3099 0.9785 -0.1736 0.034 Uiso 1 1 calc R . .
C86 C 0.28963(18) 0.91056(16) -0.24933(13) 0.0230(6) Uani 1 1 d . . .
C87 C 0.2763(2) 0.90547(17) -0.30467(13) 0.0259(6) Uani 1 1 d . . .
H87 H 0.2643 0.9435 -0.3167 0.031 Uiso 1 1 calc R . .
C88 C 0.2799(2) 0.84711(17) -0.34293(13) 0.0271(7) Uani 1 1 d . . .
C89 C 0.2943(2) 0.79122(17) -0.32424(13) 0.0272(7) Uani 1 1 d . . .
H89 H 0.2960 0.7505 -0.3496 0.033 Uiso 1 1 calc R . .
C90 C 0.30630(18) 0.79286(16) -0.26946(13) 0.0233(6) Uani 1 1 d . . .
C91 C 0.30776(18) 0.85419(16) -0.23239(12) 0.0218(6) Uani 1 1 d . . .
C92 C 0.2695(2) 0.84590(19) -0.40347(14) 0.0347(8) Uani 1 1 d . . .
C93 C 0.2794(4) 0.7796(3) -0.43736(19) 0.0685(15) Uani 1 1 d . . .
H93A H 0.2653 0.7782 -0.4756 0.103 Uiso 1 1 calc R . .
H93B H 0.2429 0.7398 -0.4301 0.103 Uiso 1 1 calc R . .
H93C H 0.3364 0.7775 -0.4284 0.103 Uiso 1 1 calc R . .
C94 C 0.3360(4) 0.9064(3) -0.4085(2) 0.0676(15) Uani 1 1 d . . .
H94A H 0.3901 0.9009 -0.3947 0.101 Uiso 1 1 calc R . .
H94B H 0.3294 0.9502 -0.3874 0.101 Uiso 1 1 calc R . .
H94C H 0.3313 0.9069 -0.4465 0.101 Uiso 1 1 calc R . .
C95 C 0.1874(3) 0.8625(3) -0.42498(19) 0.0571(12) Uani 1 1 d . . .
H95A H 0.1879 0.9078 -0.4013 0.086 Uiso 1 1 calc R . .
H95B H 0.1909 0.8701 -0.4611 0.086 Uiso 1 1 calc R . .
C96 C 0.1022(3) 0.8137(3) -0.4308(2) 0.0632(14) Uani 1 1 d . . .
C97 C 0.0422(5) 0.8567(5) -0.4469(3) 0.107(2) Uani 1 1 d . . .
H97A H 0.0512 0.8683 -0.4807 0.160 Uiso 1 1 calc R . .
H97B H 0.0524 0.8997 -0.4183 0.160 Uiso 1 1 calc R . .
H97C H -0.0145 0.8293 -0.4518 0.160 Uiso 1 1 calc R . .
C98 C 0.0866(4) 0.8002(5) -0.3769(3) 0.097(2) Uani 1 1 d . . .
H98A H 0.0281 0.7787 -0.3805 0.146 Uiso 1 1 calc R . .
H98B H 0.1032 0.8443 -0.3489 0.146 Uiso 1 1 calc R . .
H98C H 0.1186 0.7689 -0.3670 0.146 Uiso 1 1 calc R . .
C99 C 0.0769(5) 0.7471(4) -0.4736(3) 0.115(3) Uani 1 1 d . . .
H99A H 0.1097 0.7160 -0.4643 0.172 Uiso 1 1 calc R . .
H99B H 0.0857 0.7562 -0.5081 0.172 Uiso 1 1 calc R . .
H99C H 0.0187 0.7251 -0.4765 0.172 Uiso 1 1 calc R . .
C100 C 0.41550(19) 0.87810(18) -0.15651(13) 0.0269(7) Uani 1 1 d . . .
H10C H 0.4347 0.9292 -0.1418 0.040 Uiso 1 1 calc R . .
H10D H 0.4437 0.8648 -0.1864 0.040 Uiso 1 1 calc R . .
C101 C 0.4378(2) 0.84291(17) -0.11217(13) 0.0253(6) Uani 1 1 d . . .
C102 C 0.31014(19) 0.72711(16) -0.25216(13) 0.0251(6) Uani 1 1 d . . .
H10E H 0.3351 0.7392 -0.2133 0.038 Uiso 1 1 calc R . .
H10F H 0.3448 0.7030 -0.2726 0.038 Uiso 1 1 calc R . .
C103 C 0.22386(19) 0.67935(16) -0.26278(13) 0.0245(6) Uani 1 1 d . . .
C104 C 0.1854(2) 0.63930(17) -0.31500(14) 0.0288(7) Uani 1 1 d . . .
H104 H 0.2147 0.6412 -0.3433 0.035 Uiso 1 1 calc R . .
C105 C 0.1056(2) 0.59662(17) -0.32698(14) 0.0302(7) Uani 1 1 d . . .
C106 C 0.0626(2) 0.59873(17) -0.28467(15) 0.0308(7) Uani 1 1 d . . .
H106 H 0.0071 0.5719 -0.2922 0.037 Uiso 1 1 calc R . .
C107 C 0.0976(2) 0.63827(16) -0.23248(14) 0.0263(7) Uani 1 1 d . . .
C108 C 0.18026(19) 0.67650(16) -0.22184(13) 0.0240(6) Uani 1 1 d . . .
C109 C 0.0643(2) 0.5498(2) -0.38369(16) 0.0385(8) Uani 1 1 d . . .
C110 C -0.0171(3) 0.5686(3) -0.4006(2) 0.0572(12) Uani 1 1 d . . .
H11A H -0.0056 0.6187 -0.3976 0.086 Uiso 1 1 calc R . .
H11B H -0.0546 0.5563 -0.3769 0.086 Uiso 1 1 calc R . .
H11C H -0.0424 0.5428 -0.4381 0.086 Uiso 1 1 calc R . .
C111 C 0.1164(3) 0.5627(3) -0.42535(17) 0.0513(11) Uani 1 1 d . . .
H11D H 0.1258 0.6114 -0.4265 0.077 Uiso 1 1 calc R . .
H11E H 0.0878 0.5324 -0.4610 0.077 Uiso 1 1 calc R . .
H11F H 0.1692 0.5527 -0.4153 0.077 Uiso 1 1 calc R . .
C112 C 0.0398(2) 0.4718(2) -0.38362(16) 0.0394(9) Uani 1 1 d . . .
H11G H 0.0068 0.4687 -0.3554 0.059 Uiso 1 1 calc R . .
H11H H 0.0020 0.4468 -0.4186 0.059 Uiso 1 1 calc R . .
C113 C 0.1026(2) 0.4288(2) -0.37522(17) 0.0423(9) Uani 1 1 d . . .
C114 C 0.1733(3) 0.4662(2) -0.3271(2) 0.0523(11) Uani 1 1 d . . .
H11I H 0.2070 0.5071 -0.3348 0.078 Uiso 1 1 calc R . .
H11J H 0.2071 0.4347 -0.3208 0.078 Uiso 1 1 calc R . .
H11K H 0.1512 0.4809 -0.2949 0.078 Uiso 1 1 calc R . .
C115 C 0.1375(4) 0.4072(3) -0.4261(2) 0.0678(15) Uani 1 1 d . . .
H11L H 0.1750 0.4481 -0.4313 0.102 Uiso 1 1 calc R . .
H11M H 0.0925 0.3875 -0.4577 0.102 Uiso 1 1 calc R . .
H11N H 0.1674 0.3724 -0.4217 0.102 Uiso 1 1 calc R . .
C116 C 0.0556(3) 0.3613(2) -0.3647(3) 0.0637(14) Uani 1 1 d . . .
H11O H 0.0928 0.3318 -0.3602 0.096 Uiso 1 1 calc R . .
H11P H 0.0101 0.3366 -0.3954 0.096 Uiso 1 1 calc R . .
H11Q H 0.0339 0.3724 -0.3318 0.096 Uiso 1 1 calc R . .
C117 C 0.2529(2) 0.66387(18) -0.14291(14) 0.0310(7) Uani 1 1 d . . .
H11R H 0.3057 0.6612 -0.1535 0.047 Uiso 1 1 calc R . .
H11S H 0.2149 0.6167 -0.1554 0.047 Uiso 1 1 calc R . .
C118 C 0.2664(2) 0.68894(18) -0.08198(14) 0.0310(7) Uani 1 1 d . . .
C119 C 0.0469(2) 0.64386(17) -0.18870(14) 0.0273(7) Uani 1 1 d . . .
H11T H 0.0075 0.5983 -0.1933 0.041 Uiso 1 1 calc R . .
H11U H 0.0835 0.6564 -0.1528 0.041 Uiso 1 1 calc R . .
C120 C 0.0004(2) 0.69871(16) -0.19190(14) 0.0255(6) Uani 1 1 d . . .
C121 C -0.0720(2) 0.68279(18) -0.22989(14) 0.0294(7) Uani 1 1 d . . .
H121 H -0.0921 0.6370 -0.2528 0.035 Uiso 1 1 calc R . .
C122 C -0.1166(2) 0.73135(19) -0.23579(15) 0.0320(7) Uani 1 1 d . . .
C123 C -0.0835(2) 0.79886(18) -0.20362(14) 0.0301(7) Uani 1 1 d . . .
H123 H -0.1118 0.8331 -0.2076 0.036 Uiso 1 1 calc R . .
C124 C -0.01012(19) 0.81816(16) -0.16559(13) 0.0249(6) Uani 1 1 d . . .
C125 C 0.02948(19) 0.76639(16) -0.15910(13) 0.0239(6) Uani 1 1 d . . .
C126 C -0.1971(3) 0.7106(2) -0.27766(19) 0.0513(11) Uani 1 1 d . . .
C127 C -0.2431(3) 0.7675(3) -0.2688(2) 0.0635(14) Uani 1 1 d . . .
H12D H -0.2971 0.7509 -0.2930 0.095 Uiso 1 1 calc R . .
H12E H -0.2115 0.8093 -0.2764 0.095 Uiso 1 1 calc R . .
H12F H -0.2500 0.7785 -0.2313 0.095 Uiso 1 1 calc R . .
C128 C -0.2495(4) 0.6453(4) -0.2724(4) 0.134(4) Uani 1 1 d . . .
H12G H -0.2206 0.6088 -0.2781 0.201 Uiso 1 1 calc R . .
H12H H -0.3007 0.6313 -0.2994 0.201 Uiso 1 1 calc R . .
H12I H -0.2619 0.6526 -0.2361 0.201 Uiso 1 1 calc R . .
C129 C -0.1624(3) 0.7096(3) -0.3339(2) 0.0643(13) Uani 1 1 d . . .
H12J H -0.1356 0.7584 -0.3322 0.097 Uiso 1 1 calc R . .
H12K H -0.1186 0.6850 -0.3326 0.097 Uiso 1 1 calc R . .
C130 C -0.2168(3) 0.6792(3) -0.3879(2) 0.0673(14) Uani 1 1 d . . .
C131 C -0.1678(5) 0.7015(7) -0.4300(3) 0.143(4) Uani 1 1 d . . .
H13D H -0.1670 0.7497 -0.4299 0.214 Uiso 1 1 calc R . .
H13E H -0.1940 0.6710 -0.4660 0.214 Uiso 1 1 calc R . .
H13F H -0.1114 0.6980 -0.4208 0.214 Uiso 1 1 calc R . .
C132 C -0.2910(5) 0.7072(4) -0.3977(3) 0.096(2) Uani 1 1 d . . .
H13G H -0.3300 0.6912 -0.3760 0.143 Uiso 1 1 calc R . .
H13H H -0.3174 0.6905 -0.4360 0.143 Uiso 1 1 calc R . .
H13I H -0.2737 0.7582 -0.3874 0.143 Uiso 1 1 calc R . .
C133 C -0.2402(6) 0.6009(4) -0.4079(3) 0.126(4) Uani 1 1 d . . .
H13J H -0.1905 0.5846 -0.4078 0.190 Uiso 1 1 calc R . .
H13K H -0.2730 0.5867 -0.4447 0.190 Uiso 1 1 calc R . .
H13L H -0.2725 0.5807 -0.3842 0.190 Uiso 1 1 calc R . .
C134 C 0.0737(2) 0.77990(19) -0.06634(14) 0.0314(7) Uani 1 1 d . . .
H13M H 0.0683 0.7322 -0.0622 0.047 Uiso 1 1 calc R . .
H13N H 0.0194 0.7896 -0.0669 0.047 Uiso 1 1 calc R . .
C135 C 0.1353(2) 0.83131(19) -0.01850(14) 0.0306(7) Uani 1 1 d . . .
C136 C 0.0272(2) 0.89383(17) -0.13496(14) 0.0271(7) Uani 1 1 d . . .
H13O H 0.0676 0.8972 -0.1023 0.041 Uiso 1 1 calc R . .
H13P H -0.0162 0.9152 -0.1234 0.041 Uiso 1 1 calc R . .
Ca3 Ca 0.43840(4) 1.15092(3) 0.00318(3) 0.02594(15) Uani 1 1 d . . .
O25 O 0.34062(16) 1.20539(15) 0.03947(12) 0.0419(6) Uani 1 1 d . . .
O26 O 0.5180(2) 1.26877(15) 0.02022(17) 0.0616(10) Uani 1 1 d . . .
S1 S 0.62986(6) 1.13021(6) -0.02803(4) 0.0407(2) Uani 1 1 d D . .
O27 O 0.5392(2) 1.1261(2) -0.04017(13) 0.0701(11) Uani 1 1 d D . .
C137 C 0.6375(3) 1.0527(3) -0.07175(18) 0.0555(12) Uani 1 1 d D . .
H13Q H 0.6070 1.0123 -0.0618 0.083 Uiso 1 1 calc R . .
H13R H 0.6953 1.0524 -0.0685 0.083 Uiso 1 1 calc R . .
H13S H 0.6145 1.0507 -0.1091 0.083 Uiso 1 1 calc R . .
C138 C 0.6778(3) 1.1895(3) -0.0618(2) 0.0593(13) Uani 1 1 d D . .
H13T H 0.6553 1.1721 -0.1007 0.089 Uiso 1 1 calc R . .
H13U H 0.7370 1.1943 -0.0550 0.089 Uiso 1 1 calc R . .
H13V H 0.6675 1.2349 -0.0485 0.089 Uiso 1 1 calc R . .
Ca4 Ca 0.29692(4) 1.54888(3) -0.04008(3) 0.02465(14) Uani 1 1 d . . .
S2 S 0.10040(7) 1.45304(11) -0.12570(6) 0.0944(7) Uani 1 1 d D . .
O28 O 0.1645(2) 1.5189(2) -0.09384(16) 0.0787(12) Uani 1 1 d D A .
C139 C 0.1227(4) 1.4362(6) -0.1913(3) 0.145(5) Uani 1 1 d D A .
H13W H 0.0988 1.4644 -0.2119 0.217 Uiso 1 1 calc R . .
H13X H 0.0993 1.3869 -0.2098 0.217 Uiso 1 1 calc R . .
H13Y H 0.1823 1.4482 -0.1885 0.217 Uiso 1 1 calc R . .
C140 C 0.1352(5) 1.3845(4) -0.1041(4) 0.125(3) Uani 1 1 d D A .
H14D H 0.1935 1.3908 -0.1051 0.187 Uiso 1 1 calc R . .
H14E H 0.1035 1.3394 -0.1283 0.187 Uiso 1 1 calc R . .
H14F H 0.1276 1.3860 -0.0672 0.187 Uiso 1 1 calc R . .
S3 S 0.13011(13) 1.56226(11) 0.01743(8) 0.0508(7) Uiso 0.582(4) 1 d PD A 1
O29 O 0.2305(3) 1.5858(3) 0.0328(2) 0.0460(15) Uiso 0.582(4) 1 d PD A 1
C141 C 0.1218(6) 1.6493(5) 0.0076(4) 0.057(2) Uiso 0.582(4) 1 d PD A 1
C142 C 0.1158(8) 1.5862(7) 0.0880(5) 0.083(3) Uiso 0.582(4) 1 d PD A 1
S4 S 0.1641(2) 1.6113(2) 0.05235(16) 0.0734(13) Uiso 0.418(4) 1 d PD A 2
O30 O 0.2147(4) 1.5606(4) 0.0238(3) 0.0326(16) Uiso 0.418(4) 1 d PD A 2
C143 C 0.1045(8) 1.6274(8) -0.0068(5) 0.052(3) Uiso 0.418(4) 1 d PD A 2
C144 C 0.0889(12) 1.5557(11) 0.0722(7) 0.096(6) Uiso 0.418(4) 1 d PD A 2
S5 S 0.33213(14) 1.40445(12) 0.01790(9) 0.0413(8) Uiso 0.451(5) 1 d PD A 1
O31 O 0.2908(4) 1.4540(3) -0.0028(3) 0.0342(14) Uiso 0.451(5) 1 d PD A 1
C145 C 0.3196(9) 1.3267(6) -0.0330(5) 0.046(4) Uiso 0.451(5) 1 d PD A 1
C146 C 0.4371(10) 1.4255(13) 0.0209(11) 0.115(9) Uiso 0.451(5) 1 d PD A 1
S6 S 0.3854(2) 1.41375(16) -0.00928(13) 0.0359(11) Uiso 0.323(5) 1 d PD A 2
O32 O 0.3283(6) 1.4610(4) -0.0012(4) 0.036(2) Uiso 0.323(5) 1 d PD A 2
C147 C 0.3020(12) 1.3284(8) -0.0397(8) 0.046(5) Uiso 0.323(5) 1 d PD A 2
C148 C 0.4214(8) 1.4058(7) 0.0559(5) 0.047(3) Uiso 0.323(5) 1 d PD A 2
S7 S 0.3331(3) 1.3847(2) -0.03905(19) 0.0452(17) Uiso 0.233(5) 1 d PD A 3
O33 O 0.2860(8) 1.4403(6) -0.0295(6) 0.046(3) Uiso 0.233(5) 1 d PD A 3
C149 C 0.2623(11) 1.3085(8) -0.0368(7) 0.042(4) Uiso 0.233(5) 1 d PD A 3
C150 C 0.4269(9) 1.4290(9) 0.0093(7) 0.025(4) Uiso 0.233(5) 1 d PD A 3
S8 S 0.79316(8) 0.96444(7) -0.12185(5) 0.0557(3) Uani 1 1 d D . .
O34 O 0.8583(2) 0.9570(2) -0.15255(14) 0.0644(10) Uani 1 1 d D . .
C151 C 0.8334(4) 0.9817(3) -0.0523(2) 0.0772(17) Uani 1 1 d D . .
H15C H 0.8688 0.9511 -0.0466 0.116 Uiso 1 1 calc R . .
H15D H 0.7883 0.9733 -0.0331 0.116 Uiso 1 1 calc R . .
H15E H 0.8657 1.0303 -0.0386 0.116 Uiso 1 1 calc R . .
C152 C 0.7285(8) 0.8827(5) -0.1295(4) 0.170(6) Uani 1 1 d D . .
H15F H 0.6982 0.8643 -0.1670 0.255 Uiso 1 1 calc R . .
H15G H 0.6898 0.8864 -0.1053 0.255 Uiso 1 1 calc R . .
H15H H 0.7612 0.8514 -0.1206 0.255 Uiso 1 1 calc R . .
S9 S 0.56658(8) 1.66568(7) -0.18109(6) 0.0613(3) Uani 1 1 d D . .
O35 O 0.6395(2) 1.6891(2) -0.13609(17) 0.0748(11) Uani 1 1 d D . .
C153 C 0.5512(4) 1.7416(3) -0.1988(3) 0.0766(16) Uani 1 1 d D . .
H15I H 0.5481 1.7756 -0.1665 0.115 Uiso 1 1 calc R . .
H15J H 0.4998 1.7296 -0.2254 0.115 Uiso 1 1 calc R . .
H15K H 0.5970 1.7616 -0.2142 0.115 Uiso 1 1 calc R . .
C154 C 0.4773(4) 1.6484(4) -0.1534(3) 0.099(2) Uani 1 1 d D . .
H15L H 0.4763 1.6088 -0.1376 0.149 Uiso 1 1 calc R . .
H15M H 0.4284 1.6373 -0.1819 0.149 Uiso 1 1 calc R . .
H15N H 0.4780 1.6894 -0.1253 0.149 Uiso 1 1 calc R . .
S10 S 0.15034(10) 0.78317(9) 0.15362(8) 0.0789(4) Uani 1 1 d D . .
O36 O 0.1530(3) 0.7782(3) 0.2093(2) 0.1127(19) Uani 1 1 d D . .
C155 C 0.1771(4) 0.8717(3) 0.1557(2) 0.0750(16) Uani 1 1 d D . .
H15O H 0.1441 0.8955 0.1773 0.112 Uiso 1 1 calc R . .
H15P H 0.1666 0.8772 0.1190 0.112 Uiso 1 1 calc R . .
H15Q H 0.2354 0.8919 0.1721 0.112 Uiso 1 1 calc R . .
C156 C 0.0460(4) 0.7662(5) 0.1237(4) 0.127(3) Uani 1 1 d D . .
H15R H 0.0173 0.7186 0.1227 0.191 Uiso 1 1 calc R . .
H15S H 0.0412 0.7717 0.0869 0.191 Uiso 1 1 calc R . .
H15T H 0.0213 0.7990 0.1450 0.191 Uiso 1 1 calc R . .
S11 S 0.11957(11) 1.16536(10) -0.05410(8) 0.0518(6) Uiso 0.660(5) 1 d PD B 1
O37 O 0.1763(4) 1.1504(3) -0.0096(2) 0.0646(15) Uiso 0.660(5) 1 d PD B 1
C157 C 0.1526(7) 1.1390(6) -0.1158(4) 0.051(3) Uiso 0.660(5) 1 d PD B 1
C158 C 0.0298(5) 1.0946(5) -0.0701(5) 0.066(3) Uiso 0.660(5) 1 d PD B 1
S12 S 0.1422(3) 1.1257(2) -0.05087(17) 0.0608(14) Uiso 0.340(5) 1 d PD B 2
O38 O 0.1793(5) 1.1868(5) -0.0046(4) 0.048(2) Uiso 0.340(5) 1 d PD B 2
C159 C 0.1554(18) 1.1545(14) -0.1105(8) 0.074(9) Uiso 0.340(5) 1 d PD B 2
C160 C 0.0330(9) 1.1055(11) -0.0517(10) 0.073(6) Uiso 0.340(5) 1 d PD B 2
S13 S 0.15969(19) 1.36314(16) 0.06112(13) 0.0823(10) Uiso 0.572(4) 1 d PD C 1
O39 O 0.0767(7) 1.3754(7) 0.0523(6) 0.146(4) Uiso 0.572(4) 1 d PD C 1
C161 C 0.2248(8) 1.4313(7) 0.1178(5) 0.086(4) Uiso 0.572(4) 1 d PD C 1
C162 C 0.1551(10) 1.2929(8) 0.0912(7) 0.087(5) Uiso 0.572(4) 1 d PD C 1
S14 S 0.1517(2) 1.39569(17) 0.12955(13) 0.0621(10) Uiso 0.428(4) 1 d PD C 2
O40 O 0.0733(5) 1.4012(5) 0.0973(4) 0.075(3) Uiso 0.428(4) 1 d PD C 2
C163 C 0.2306(8) 1.4472(7) 0.1057(6) 0.060(4) Uiso 0.428(4) 1 d PD C 2
C164 C 0.1606(9) 1.3094(7) 0.1030(6) 0.053(4) Uiso 0.428(4) 1 d PD C 2
O41 O -0.0015(4) 1.2918(3) -0.2363(3) 0.073(3) Uiso 0.614(14) 1 d P . .
O42 O 0.4986(8) 1.0400(7) -0.0003(6) 0.048(5) Uiso 0.221(11) 1 d P . .

loop_
_atom_site_aniso_label
_atom_site_aniso_U_11
_atom_site_aniso_U_22
_atom_site_aniso_U_33
_atom_site_aniso_U_23
_atom_site_aniso_U_13
_atom_site_aniso_U_12
Ca1 0.0218(3) 0.0289(3) 0.0188(3) 0.0085(2) 0.0029(2) 0.0040(2)
O1 0.0224(11) 0.0296(12) 0.0203(11) 0.0064(9) 0.0031(9) 0.0008(9)
O2 0.0268(12) 0.0387(14) 0.0301(12) 0.0084(11) 0.0065(10) 0.0079(10)
O3 0.0264(14) 0.0516(17) 0.068(2) 0.0138(15) 0.0159(13) 0.0064(12)
O4 0.0282(11) 0.0244(11) 0.0188(10) 0.0070(9) 0.0091(9) 0.0096(9)
O5 0.0402(14) 0.0466(15) 0.0225(12) 0.0011(11) 0.0006(10) 0.0189(12)
O6 0.0644(19) 0.0509(17) 0.0349(15) 0.0000(13) 0.0141(14) 0.0314(15)
O7 0.0209(10) 0.0267(11) 0.0178(10) 0.0043(9) 0.0038(8) 0.0034(8)
O8 0.0298(12) 0.0358(13) 0.0222(11) 0.0111(10) 0.0025(9) 0.0038(10)
O9 0.0344(15) 0.101(3) 0.0168(12) 0.0051(14) -0.0011(11) -0.0046(15)
O10 0.0287(12) 0.0257(11) 0.0228(11) 0.0104(9) 0.0068(9) 0.0060(9)
O11 0.0259(12) 0.0386(13) 0.0289(12) 0.0153(11) 0.0044(10) 0.0045(10)
O12 0.0346(14) 0.0525(16) 0.0299(13) 0.0245(12) 0.0028(11) -0.0009(12)
C1 0.0260(16) 0.0220(15) 0.0253(16) 0.0065(13) -0.0004(13) -0.0005(12)
C2 0.0349(18) 0.0226(16) 0.0286(17) 0.0018(13) 0.0040(14) 0.0032(13)
C3 0.0323(18) 0.0306(17) 0.0227(16) 0.0017(13) 0.0018(13) 0.0027(14)
C4 0.0309(17) 0.0335(18) 0.0199(15) 0.0083(13) 0.0007(13) 0.0065(14)
C5 0.0224(15) 0.0247(15) 0.0237(15) 0.0056(12) 0.0014(12) 0.0047(12)
C6 0.0221(15) 0.0254(15) 0.0200(15) 0.0049(12) 0.0006(12) -0.0004(12)
C7 0.048(2) 0.045(2) 0.0231(18) -0.0042(16) 0.0049(16) 0.0026(18)
C8 0.160(7) 0.101(5) 0.031(3) -0.014(3) -0.033(3) 0.068(5)
C9 0.316(14) 0.059(4) 0.035(3) -0.023(3) -0.029(5) 0.084(6)
C10 0.103(5) 0.080(4) 0.047(3) 0.013(3) 0.016(3) 0.021(3)
C11 0.046(3) 0.082(3) 0.039(2) 0.015(2) 0.0107(19) 0.010(2)
C12 0.227(12) 0.117(7) 0.095(6) 0.058(5) 0.066(7) 0.083(7)
C13 0.044(3) 0.111(5) 0.063(3) -0.008(3) 0.013(3) -0.008(3)
C14 0.186(10) 0.097(6) 0.117(7) -0.012(5) -0.047(6) 0.086(6)
C15 0.0224(16) 0.0359(18) 0.0291(17) 0.0081(14) 0.0018(13) -0.0021(13)
C16 0.0238(16) 0.0382(19) 0.0355(19) 0.0164(15) 0.0064(14) 0.0095(14)
C17 0.0261(16) 0.0287(16) 0.0231(15) 0.0065(13) 0.0034(12) 0.0090(13)
C18 0.0266(16) 0.0241(15) 0.0227(15) 0.0081(12) 0.0068(12) 0.0093(12)
C19 0.0333(18) 0.0298(17) 0.0193(15) 0.0071(13) 0.0025(13) 0.0095(14)
C20 0.0368(18) 0.0297(17) 0.0219(15) 0.0116(13) 0.0107(14) 0.0105(14)
C21 0.0287(17) 0.0293(17) 0.0302(17) 0.0123(14) 0.0101(14) 0.0078(13)
C22 0.0279(16) 0.0241(15) 0.0226(15) 0.0074(12) 0.0065(13) 0.0104(12)
C23 0.0270(15) 0.0219(14) 0.0185(14) 0.0077(12) 0.0067(12) 0.0092(12)
C24 0.048(2) 0.0370(19) 0.0246(17) 0.0150(15) 0.0167(15) 0.0133(16)
C25 0.076(3) 0.049(2) 0.0226(18) 0.0157(17) 0.0096(19) 0.008(2)
C26 0.071(3) 0.048(2) 0.048(2) 0.027(2) 0.038(2) 0.028(2)
C27 0.043(2) 0.038(2) 0.0312(18) 0.0180(16) 0.0158(16) 0.0121(16)
C28 0.046(2) 0.038(2) 0.041(2) 0.0128(17) 0.0146(18) 0.0152(17)
C29 0.098(5) 0.118(6) 0.084(5) -0.010(4) -0.012(4) 0.077(5)
C30 0.104(4) 0.044(3) 0.100(4) 0.027(3) 0.074(4) 0.037(3)
C31 0.069(3) 0.037(2) 0.089(4) 0.021(2) 0.031(3) 0.019(2)
C32 0.0335(18) 0.0313(17) 0.0250(16) 0.0066(13) 0.0089(14) 0.0165(14)
C33 0.0344(18) 0.0323(18) 0.0248(17) 0.0011(14) 0.0074(14) 0.0091(14)
C34 0.0255(15) 0.0219(15) 0.0246(15) 0.0064(12) 0.0049(12) 0.0067(12)
C35 0.0220(15) 0.0213(15) 0.0216(15) 0.0047(12) 0.0012(12) 0.0032(11)
C36 0.0245(16) 0.0240(15) 0.0268(16) 0.0079(13) 0.0027(13) 0.0009(12)
C37 0.0219(15) 0.0265(16) 0.0292(17) 0.0065(13) 0.0052(13) 0.0015(12)
C38 0.0242(16) 0.0272(16) 0.0309(17) 0.0078(13) 0.0061(13) 0.0080(13)
C39 0.0229(15) 0.0221(15) 0.0241(15) 0.0068(12) 0.0020(12) 0.0042(12)
C40 0.0176(14) 0.0213(14) 0.0201(14) 0.0033(12) 0.0002(11) 0.0001(11)
C41 0.0261(17) 0.0348(19) 0.041(2) 0.0108(16) 0.0124(15) 0.0048(14)
C42 0.027(2) 0.067(3) 0.059(3) 0.007(2) 0.0089(19) 0.0004(19)
C43 0.048(2) 0.045(2) 0.074(3) 0.027(2) 0.037(2) 0.0109(19)
C44 0.041(2) 0.045(2) 0.046(2) 0.0118(18) 0.0210(18) 0.0112(17)
C45 0.074(3) 0.068(3) 0.042(3) 0.003(2) 0.019(2) 0.013(3)
C46 0.282(14) 0.098(6) 0.045(4) 0.017(4) 0.006(6) 0.061(7)
C47 0.055(4) 0.137(7) 0.077(4) -0.045(4) -0.013(3) 0.013(4)
C48 0.111(5) 0.064(4) 0.077(4) -0.005(3) 0.048(4) 0.013(3)
C49 0.0272(17) 0.0321(17) 0.0205(15) 0.0003(13) 0.0017(13) 0.0008(13)
C50 0.0241(16) 0.046(2) 0.0196(15) 0.0073(14) 0.0017(13) 0.0085(15)
C51 0.0254(16) 0.0258(16) 0.0285(16) 0.0113(13) 0.0027(13) 0.0067(12)
C52 0.0303(17) 0.0207(15) 0.0286(16) 0.0101(13) 0.0048(13) 0.0058(12)
C53 0.0325(18) 0.0287(17) 0.0342(18) 0.0107(14) 0.0086(15) 0.0092(14)
C54 0.042(2) 0.0272(17) 0.0338(18) 0.0111(14) 0.0122(15) 0.0139(15)
C55 0.042(2) 0.0232(16) 0.0300(18) 0.0044(14) 0.0022(15) 0.0093(14)
C56 0.0331(18) 0.0210(15) 0.0315(17) 0.0105(13) 0.0047(14) 0.0069(13)
C57 0.0300(17) 0.0221(15) 0.0270(16) 0.0109(13) 0.0061(13) 0.0076(12)
C58 0.050(2) 0.035(2) 0.036(2) 0.0055(16) 0.0114(17) 0.0197(17)
C59 0.087(4) 0.054(3) 0.040(2) 0.013(2) 0.022(2) 0.034(3)
C60 0.052(3) 0.051(3) 0.066(3) 0.004(2) 0.027(2) 0.022(2)
C61 0.053(2) 0.0317(19) 0.040(2) -0.0003(16) 0.0031(18) 0.0194(17)
C62 0.064(3) 0.037(2) 0.049(3) 0.0085(19) 0.002(2) 0.020(2)
C63 0.094(5) 0.103(5) 0.092(5) 0.044(4) 0.017(4) 0.068(4)
C64 0.147(6) 0.036(3) 0.075(4) 0.020(3) -0.001(4) 0.011(3)
C65 0.100(4) 0.056(3) 0.051(3) 0.024(2) 0.018(3) 0.035(3)
C66 0.0340(18) 0.0335(18) 0.0284(17) 0.0175(15) 0.0038(14) 0.0074(14)
C67 0.0249(16) 0.0317(17) 0.0223(16) 0.0103(13) -0.0023(13) -0.0048(13)
C68 0.0299(17) 0.0213(15) 0.0310(17) 0.0089(13) 0.0016(14) 0.0026(13)
Ca2 0.0241(3) 0.0222(3) 0.0244(3) 0.0077(2) 0.0064(2) 0.0087(2)
O13 0.0249(11) 0.0216(10) 0.0214(11) 0.0061(9) 0.0009(9) 0.0072(8)
O14 0.0258(12) 0.0280(12) 0.0288(12) 0.0065(10) 0.0016(9) 0.0069(9)
O15 0.0472(15) 0.0239(12) 0.0255(12) 0.0046(10) -0.0002(11) 0.0005(10)
O16 0.0209(11) 0.0280(11) 0.0198(10) 0.0071(9) 0.0020(8) 0.0068(9)
O17 0.0265(12) 0.0343(13) 0.0291(12) 0.0142(10) 0.0069(9) 0.0120(10)
O18 0.0251(12) 0.0527(16) 0.0326(13) 0.0178(12) -0.0020(10) 0.0083(11)
O19 0.0278(11) 0.0213(11) 0.0252(11) 0.0063(9) 0.0037(9) 0.0081(9)
O20 0.0453(15) 0.0288(12) 0.0316(13) 0.0132(10) 0.0148(11) 0.0163(11)
O21 0.071(2) 0.0366(14) 0.0371(15) 0.0164(12) 0.0082(14) 0.0299(14)
O22 0.0227(11) 0.0281(11) 0.0264(11) 0.0090(9) 0.0071(9) 0.0078(9)
O23 0.0289(12) 0.0324(13) 0.0297(12) 0.0045(10) 0.0078(10) 0.0101(10)
O24 0.0468(17) 0.073(2) 0.0311(14) 0.0141(14) 0.0164(13) 0.0077(15)
C69 0.0267(16) 0.0200(15) 0.0288(16) 0.0065(12) 0.0060(13) 0.0070(12)
C70 0.0259(16) 0.0280(17) 0.0346(18) 0.0102(14) 0.0055(14) 0.0079(13)
C71 0.0272(16) 0.0253(16) 0.0295(17) 0.0074(13) 0.0000(13) 0.0057(13)
C72 0.0284(16) 0.0257(16) 0.0260(16) 0.0085(13) 0.0028(13) 0.0060(13)
C73 0.0238(15) 0.0200(14) 0.0247(15) 0.0048(12) 0.0034(12) 0.0050(12)
C74 0.0266(16) 0.0189(14) 0.0229(15) 0.0061(12) 0.0012(12) 0.0076(12)
C75 0.0265(17) 0.043(2) 0.039(2) 0.0187(17) -0.0009(15) 0.0100(15)
C76 0.068(3) 0.082(4) 0.060(3) 0.040(3) 0.021(2) 0.051(3)
C77 0.035(2) 0.069(3) 0.058(3) 0.034(2) -0.013(2) -0.010(2)
C78 0.0304(18) 0.040(2) 0.0348(19) 0.0160(16) -0.0060(15) 0.0036(15)
C79 0.039(2) 0.059(3) 0.054(3) 0.038(2) -0.0097(19) -0.0003(19)
C80 0.058(3) 0.099(4) 0.061(3) 0.052(3) 0.000(2) 0.001(3)
C81 0.076(4) 0.075(4) 0.110(5) 0.058(4) 0.006(3) 0.029(3)
C82 0.076(4) 0.120(6) 0.088(4) 0.072(4) -0.049(3) -0.033(4)
C83 0.0341(18) 0.0216(15) 0.0242(16) 0.0030(13) 0.0016(13) 0.0092(13)
C84 0.0305(17) 0.0238(16) 0.0236(15) 0.0099(13) 0.0042(13) 0.0012(13)
C85 0.0219(15) 0.0216(15) 0.0239(15) 0.0067(12) 0.0024(12) 0.0041(11)
C86 0.0196(14) 0.0232(15) 0.0232(15) 0.0059(12) 0.0027(12) 0.0007(11)
C87 0.0269(16) 0.0250(16) 0.0238(16) 0.0084(13) 0.0007(13) 0.0037(12)
C88 0.0277(16) 0.0301(17) 0.0200(15) 0.0069(13) 0.0036(13) 0.0011(13)
C89 0.0291(17) 0.0262(16) 0.0229(16) 0.0019(13) 0.0061(13) 0.0044(13)
C90 0.0178(14) 0.0257(15) 0.0258(16) 0.0071(13) 0.0037(12) 0.0049(12)
C91 0.0189(14) 0.0264(15) 0.0196(14) 0.0066(12) 0.0036(11) 0.0045(11)
C92 0.045(2) 0.0355(19) 0.0187(16) 0.0060(14) 0.0039(14) 0.0035(16)
C93 0.114(5) 0.065(3) 0.033(2) 0.011(2) 0.020(3) 0.036(3)
C94 0.094(4) 0.061(3) 0.038(2) 0.015(2) 0.024(3) -0.006(3)
C95 0.070(3) 0.063(3) 0.036(2) 0.016(2) 0.000(2) 0.015(2)
C96 0.042(3) 0.083(4) 0.046(3) 0.009(2) -0.008(2) -0.001(2)
C97 0.089(5) 0.126(7) 0.101(6) 0.034(5) -0.006(4) 0.032(5)
C98 0.044(3) 0.155(7) 0.074(4) 0.037(4) -0.002(3) -0.010(4)
C99 0.109(6) 0.088(5) 0.102(6) -0.027(4) -0.012(5) 0.006(4)
C100 0.0209(15) 0.0322(17) 0.0264(16) 0.0096(14) 0.0020(13) 0.0047(13)
C101 0.0257(16) 0.0285(16) 0.0219(15) 0.0046(13) 0.0043(12) 0.0099(13)
C102 0.0237(15) 0.0250(16) 0.0269(16) 0.0057(13) 0.0044(13) 0.0083(12)
C103 0.0245(15) 0.0206(15) 0.0306(17) 0.0079(13) 0.0061(13) 0.0089(12)
C104 0.0321(17) 0.0272(16) 0.0275(17) 0.0061(13) 0.0066(14) 0.0094(13)
C105 0.0306(17) 0.0261(16) 0.0315(18) 0.0028(14) 0.0006(14) 0.0110(13)
C106 0.0262(17) 0.0247(16) 0.0373(19) 0.0038(14) 0.0032(14) 0.0046(13)
C107 0.0274(16) 0.0213(15) 0.0330(17) 0.0088(13) 0.0080(13) 0.0094(12)
C108 0.0255(16) 0.0199(14) 0.0263(16) 0.0043(12) 0.0033(13) 0.0084(12)
C109 0.035(2) 0.039(2) 0.0326(19) 0.0001(16) -0.0038(15) 0.0073(16)
C110 0.050(3) 0.064(3) 0.050(3) 0.006(2) -0.012(2) 0.021(2)
C111 0.056(3) 0.060(3) 0.028(2) 0.0036(19) 0.0020(18) 0.007(2)
C112 0.0313(19) 0.038(2) 0.037(2) -0.0050(16) 0.0004(15) 0.0037(15)
C113 0.037(2) 0.035(2) 0.047(2) -0.0026(17) 0.0063(17) 0.0075(16)
C114 0.049(3) 0.040(2) 0.061(3) 0.003(2) -0.005(2) 0.0177(19)
C115 0.072(3) 0.060(3) 0.066(3) -0.007(3) 0.024(3) 0.026(3)
C116 0.054(3) 0.039(2) 0.091(4) 0.009(2) 0.015(3) 0.007(2)
C117 0.0388(19) 0.0284(17) 0.0325(18) 0.0118(14) 0.0080(15) 0.0181(14)
C118 0.0386(19) 0.0284(17) 0.0306(18) 0.0125(14) 0.0104(15) 0.0113(14)
C119 0.0278(16) 0.0222(15) 0.0335(18) 0.0081(13) 0.0084(14) 0.0078(12)
C120 0.0248(16) 0.0245(15) 0.0308(17) 0.0105(13) 0.0103(13) 0.0076(12)
C121 0.0259(16) 0.0278(17) 0.0324(18) 0.0045(14) 0.0060(14) 0.0063(13)
C122 0.0283(17) 0.0369(19) 0.0309(18) 0.0087(15) 0.0044(14) 0.0101(14)
C123 0.0296(17) 0.0309(17) 0.0338(18) 0.0120(14) 0.0064(14) 0.0125(14)
C124 0.0252(16) 0.0241(15) 0.0291(16) 0.0098(13) 0.0105(13) 0.0078(12)
C125 0.0201(15) 0.0257(15) 0.0280(16) 0.0090(13) 0.0082(12) 0.0060(12)
C126 0.048(2) 0.046(2) 0.049(3) -0.0015(19) -0.016(2) 0.021(2)
C127 0.043(3) 0.068(3) 0.067(3) -0.010(3) -0.012(2) 0.031(2)
C128 0.047(3) 0.077(4) 0.241(11) 0.065(6) -0.065(5) -0.021(3)
C129 0.055(3) 0.070(3) 0.063(3) 0.014(3) 0.002(2) 0.017(3)
C130 0.050(3) 0.083(4) 0.066(3) 0.015(3) 0.017(2) 0.011(3)
C131 0.096(6) 0.277(14) 0.061(4) 0.052(6) 0.011(4) 0.055(7)
C132 0.106(5) 0.125(6) 0.062(4) 0.029(4) -0.012(4) 0.058(5)
C133 0.139(7) 0.100(6) 0.090(5) -0.037(4) -0.066(5) 0.049(5)
C134 0.0301(17) 0.0353(18) 0.0327(18) 0.0149(15) 0.0109(14) 0.0080(14)
C135 0.0281(17) 0.0391(19) 0.0297(17) 0.0100(15) 0.0107(14) 0.0152(14)
C136 0.0251(16) 0.0252(16) 0.0340(18) 0.0097(14) 0.0087(13) 0.0086(13)
Ca3 0.0264(3) 0.0268(3) 0.0216(3) 0.0079(3) 0.0019(2) 0.0012(3)
O25 0.0350(14) 0.0449(16) 0.0443(16) 0.0083(13) 0.0047(12) 0.0132(12)
O26 0.0481(18) 0.0308(15) 0.105(3) 0.0132(17) 0.0337(19) 0.0018(13)
S1 0.0412(5) 0.0625(6) 0.0277(4) 0.0120(4) 0.0086(4) 0.0314(5)
O27 0.0499(19) 0.126(3) 0.0423(18) 0.0080(19) 0.0084(15) 0.054(2)
C137 0.066(3) 0.070(3) 0.037(2) 0.005(2) 0.011(2) 0.040(3)
C138 0.074(3) 0.077(3) 0.048(3) 0.038(3) 0.021(2) 0.036(3)
Ca4 0.0236(3) 0.0222(3) 0.0265(3) 0.0051(2) 0.0006(2) 0.0066(2)
S2 0.0264(6) 0.1500(16) 0.0580(8) -0.0419(9) 0.0056(5) -0.0054(7)
O28 0.0394(18) 0.101(3) 0.069(2) -0.008(2) -0.0171(17) 0.0111(19)
C139 0.064(4) 0.269(13) 0.049(4) -0.046(5) 0.006(3) 0.029(6)
C140 0.102(6) 0.084(5) 0.136(8) -0.038(5) 0.006(5) -0.002(4)
S8 0.0517(7) 0.0699(8) 0.0562(7) 0.0217(6) 0.0256(6) 0.0229(6)
O34 0.063(2) 0.095(3) 0.060(2) 0.033(2) 0.0381(18) 0.043(2)
C151 0.090(4) 0.085(4) 0.047(3) 0.001(3) 0.021(3) 0.017(3)
C152 0.238(13) 0.122(7) 0.085(6) 0.001(5) 0.068(7) -0.078(8)
S9 0.0510(7) 0.0487(6) 0.0706(8) -0.0119(6) 0.0080(6) 0.0159(5)
O35 0.057(2) 0.077(3) 0.079(3) -0.007(2) -0.0039(19) 0.0327(19)
C153 0.069(4) 0.077(4) 0.079(4) 0.003(3) 0.006(3) 0.032(3)
C154 0.076(4) 0.084(5) 0.114(6) -0.003(4) 0.035(4) -0.012(3)
S10 0.0671(9) 0.0763(10) 0.0991(12) 0.0260(9) 0.0169(8) 0.0275(8)
O36 0.084(3) 0.146(5) 0.134(5) 0.090(4) 0.028(3) 0.024(3)
C155 0.099(5) 0.065(3) 0.054(3) 0.012(3) 0.006(3) 0.015(3)
C156 0.076(5) 0.155(8) 0.143(8) 0.074(7) 0.009(5) -0.011(5)

loop_
_atom_type_symbol
_atom_type_description
_atom_type_scat_dispersion_real
_atom_type_scat_dispersion_imag
_atom_type_scat_source
C C 0.0033 0.0016 'International Tables Vol C Tables 4.2.6.8 and 6.1.1.4'
H H 0.0000 0.0000 'International Tables Vol C Tables 4.2.6.8 and 6.1.1.4'
O O 0.0106 0.0060 'International Tables Vol C Tables 4.2.6.8 and 6.1.1.4'
Ca Ca 0.2262 0.3064 'International Tables Vol C Tables 4.2.6.8 and 6.1.1.4'
S S 0.1246 0.1234 'International Tables Vol C Tables 4.2.6.8 and 6.1.1.4'

loop_
_geom_angle_atom_site_label_1
_geom_angle_atom_site_label_2
_geom_angle_atom_site_label_3
_geom_angle
_geom_angle_site_symmetry_1
_geom_angle_site_symmetry_3
_geom_angle_publ_flag
O11 Ca1 O2 78.07(9) . . ?
O11 Ca1 O8 76.13(8) . . ?
O2 Ca1 O8 123.67(9) . . ?
O11 Ca1 O5 123.81(9) . . ?
O2 Ca1 O5 77.24(9) . . ?
O8 Ca1 O5 77.19(9) . . ?
O11 Ca1 O1 78.46(8) . . ?
O2 Ca1 O1 66.88(8) . . ?
O8 Ca1 O1 148.95(8) . . ?
O5 Ca1 O1 132.69(8) . . ?
O11 Ca1 O4 150.83(8) . . ?
O2 Ca1 O4 77.23(8) . . ?
O8 Ca1 O4 131.29(8) . . ?
O5 Ca1 O4 64.69(8) . . ?
O1 Ca1 O4 77.73(7) . . ?
O11 Ca1 O7 130.50(8) . . ?
O2 Ca1 O7 150.05(8) . . ?
O8 Ca1 O7 65.97(7) . . ?
O5 Ca1 O7 78.09(8) . . ?
O1 Ca1 O7 121.43(7) . . ?
O4 Ca1 O7 77.03(7) . . ?
O11 Ca1 O10 65.44(8) . . ?
O2 Ca1 O10 132.69(8) . . ?
O8 Ca1 O10 76.58(8) . . ?
O5 Ca1 O10 148.46(8) . . ?
O1 Ca1 O10 76.82(8) . . ?
O4 Ca1 O10 124.10(7) . . ?
O7 Ca1 O10 75.43(7) . . ?
C6 O1 C15 111.0(2) . . ?
C6 O1 Ca1 140.02(18) . . ?
C15 O1 Ca1 108.96(18) . . ?
C16 O2 Ca1 117.7(2) . . ?
C23 O4 C32 110.6(2) . . ?
C23 O4 Ca1 138.41(17) . . ?
C32 O4 Ca1 110.96(17) . . ?
C33 O5 Ca1 117.1(2) . . ?
C33 O6 Ca4 145.6(3) . . ?
C40 O7 C49 109.5(2) . . ?
C40 O7 Ca1 140.26(17) . . ?
C49 O7 Ca1 110.25(17) . . ?
C50 O8 Ca1 118.9(2) . . ?
C50 O9 Ca4 144.5(2) . 2_685 ?
C57 O10 C66 111.2(2) . . ?
C57 O10 Ca1 139.50(18) . . ?
C66 O10 Ca1 109.28(19) . . ?
C67 O11 Ca1 116.6(2) . . ?
C67 O12 Ca3 143.9(2) . . ?
C6 C1 C2 118.3(3) . . ?
C6 C1 C68 121.1(3) . . ?
C2 C1 C68 120.5(3) . . ?
C3 C2 C1 122.6(3) . . ?
C2 C3 C4 116.9(3) . . ?
C2 C3 C7 122.1(3) . . ?
C4 C3 C7 121.0(3) . . ?
C5 C4 C3 122.7(3) . . ?
C4 C5 C6 117.9(3) . . ?
C4 C5 C17 120.3(3) . . ?
C6 C5 C17 121.7(3) . . ?
C1 C6 O1 120.3(3) . . ?
C1 C6 C5 121.4(3) . . ?
O1 C6 C5 118.2(3) . . ?
C9 C7 C8 103.6(5) . . ?
C9 C7 C3 112.7(4) . . ?
C8 C7 C3 109.5(4) . . ?
C9 C7 C10 123.2(6) . . ?
C8 C7 C10 93.7(5) . . ?
C3 C7 C10 111.2(3) . . ?
C11 C10 C7 119.9(5) . . ?
C14 C11 C13 110.8(5) . . ?
C14 C11 C12 104.6(7) . . ?
C13 C11 C12 106.2(6) . . ?
C14 C11 C10 125.0(6) . . ?
C13 C11 C10 109.9(4) . . ?
C12 C11 C10 97.8(6) . . ?
O1 C15 C16 112.3(3) . . ?
O3 C16 O2 127.3(4) . . ?
O3 C16 C15 114.6(3) . . ?
O2 C16 C15 118.0(3) . . ?
C5 C17 C18 109.9(3) . . ?
C23 C18 C19 117.6(3) . . ?
C23 C18 C17 122.1(3) . . ?
C19 C18 C17 120.3(3) . . ?
C20 C19 C18 122.3(3) . . ?
C19 C20 C21 117.8(3) . . ?
C19 C20 C24 123.3(3) . . ?
C21 C20 C24 118.9(3) . . ?
C22 C21 C20 121.9(3) . . ?
C21 C22 C23 117.8(3) . . ?
C21 C22 C34 119.8(3) . . ?
C23 C22 C34 122.3(3) . . ?
C18 C23 O4 119.6(3) . . ?
C18 C23 C22 122.1(3) . . ?
O4 C23 C22 118.3(3) . . ?
C25 C24 C20 111.2(3) . . ?
C25 C24 C26 107.9(3) . . ?
C20 C24 C26 107.6(3) . . ?
C25 C24 C27 112.5(3) . . ?
C20 C24 C27 110.8(3) . . ?
C26 C24 C27 106.5(3) . . ?
C28 C27 C24 124.1(3) . . ?
C30 C28 C29 109.9(5) . . ?
C30 C28 C31 107.3(4) . . ?
C29 C28 C31 106.0(5) . . ?
C30 C28 C27 113.4(3) . . ?
C29 C28 C27 113.0(4) . . ?
C31 C28 C27 106.7(3) . . ?
O4 C32 C33 110.3(3) . . ?
O5 C33 O6 127.7(3) . . ?
O5 C33 C32 118.3(3) . . ?
O6 C33 C32 113.9(3) . . ?
C22 C34 C35 110.4(3) . . ?
C40 C35 C36 117.9(3) . . ?
C40 C35 C34 121.7(3) . . ?
C36 C35 C34 120.4(3) . . ?
C37 C36 C35 122.2(3) . . ?
C36 C37 C38 117.6(3) . . ?
C36 C37 C41 122.1(3) . . ?
C38 C37 C41 120.2(3) . . ?
C39 C38 C37 122.1(3) . . ?
C38 C39 C40 118.1(3) . . ?
C38 C39 C51 120.6(3) . . ?
C40 C39 C51 121.3(3) . . ?
C35 C40 C39 121.9(3) . . ?
C35 C40 O7 119.5(3) . . ?
C39 C40 O7 118.5(3) . . ?
C43 C41 C42 106.2(4) . . ?
C43 C41 C37 111.9(3) . . ?
C42 C41 C37 106.5(3) . . ?
C43 C41 C44 112.1(3) . . ?
C42 C41 C44 105.6(3) . . ?
C37 C41 C44 113.8(3) . . ?
C45 C44 C41 124.3(4) . . ?
C47 C45 C46 112.1(7) . . ?
C47 C45 C44 111.4(4) . . ?
C46 C45 C44 113.1(5) . . ?
C47 C45 C48 106.4(5) . . ?
C46 C45 C48 107.1(5) . . ?
C44 C45 C48 106.2(5) . . ?
O7 C49 C50 111.3(3) . . ?
O8 C50 O9 125.4(3) . . ?
O8 C50 C49 119.8(3) . . ?
O9 C50 C49 114.8(3) . . ?
C52 C51 C39 110.8(3) . . ?
C57 C52 C53 118.6(3) . . ?
C57 C52 C51 121.9(3) . . ?
C53 C52 C51 119.4(3) . . ?
C54 C53 C52 121.8(3) . . ?
C55 C54 C53 117.2(3) . . ?
C55 C54 C58 119.8(3) . . ?
C53 C54 C58 123.0(3) . . ?
C56 C55 C54 122.4(3) . . ?
C55 C56 C57 118.5(3) . . ?
C55 C56 C68 120.2(3) . . ?
C57 C56 C68 121.3(3) . . ?
C52 C57 O10 120.7(3) . . ?
C52 C57 C56 120.8(3) . . ?
O10 C57 C56 118.5(3) . . ?
C59 C58 C60 107.5(4) . . ?
C59 C58 C54 107.4(3) . . ?
C60 C58 C54 111.9(3) . . ?
C59 C58 C61 106.5(3) . . ?
C60 C58 C61 112.2(3) . . ?
C54 C58 C61 111.1(3) . . ?
C62 C61 C58 124.3(3) . . ?
C65 C62 C64 108.0(5) . . ?
C65 C62 C63 109.1(5) . . ?
C64 C62 C63 107.0(5) . . ?
C65 C62 C61 113.4(4) . . ?
C64 C62 C61 106.7(4) . . ?
C63 C62 C61 112.3(4) . . ?
O10 C66 C67 111.1(3) . . ?
O11 C67 O12 126.0(3) . . ?
O11 C67 C66 118.4(3) . . ?
O12 C67 C66 115.6(3) . . ?
C1 C68 C56 111.4(3) . . ?
O23 Ca2 O20 78.32(8) . . ?
O23 Ca2 O14 79.58(8) . . ?
O20 Ca2 O14 124.85(9) . . ?
O23 Ca2 O17 126.65(9) . . ?
O20 Ca2 O17 75.71(8) . . ?
O14 Ca2 O17 78.48(8) . . ?
O23 Ca2 O13 79.61(8) . . ?
O20 Ca2 O13 152.56(8) . . ?
O14 Ca2 O13 66.01(7) . . ?
O17 Ca2 O13 131.21(8) . . ?
O23 Ca2 O22 66.16(8) . . ?
O20 Ca2 O22 77.08(8) . . ?
O14 Ca2 O22 134.88(8) . . ?
O17 Ca2 O22 145.83(8) . . ?
O13 Ca2 O22 79.21(7) . . ?
O23 Ca2 O19 130.81(8) . . ?
O20 Ca2 O19 64.74(8) . . ?
O14 Ca2 O19 148.40(8) . . ?
O17 Ca2 O19 75.40(8) . . ?
O13 Ca2 O19 121.23(7) . . ?
O22 Ca2 O19 74.50(7) . . ?
O23 Ca2 O16 149.12(8) . . ?
O20 Ca2 O16 131.01(8) . . ?
O14 Ca2 O16 74.89(8) . . ?
O17 Ca2 O16 64.56(7) . . ?
O13 Ca2 O16 74.34(7) . . ?
O22 Ca2 O16 123.26(7) . . ?
O19 Ca2 O16 77.99(7) . . ?
C74 O13 C83 109.7(2) . . ?
C74 O13 Ca2 140.66(18) . . ?
C83 O13 Ca2 109.56(17) . . ?
C84 O14 Ca2 117.3(2) . . ?
C84 O15 Ca3 136.7(2) . . ?
C91 O16 C100 112.4(2) . . ?
C91 O16 Ca2 138.03(17) . . ?
C100 O16 Ca2 109.41(17) . . ?
C101 O17 Ca2 118.8(2) . . ?
C101 O18 Ca3 121.6(2) . 2_675 ?
C108 O19 C117 110.1(2) . . ?
C108 O19 Ca2 139.70(18) . . ?
C117 O19 Ca2 110.20(18) . . ?
C118 O20 Ca2 116.9(2) . . ?
C118 O21 Ca4 142.6(3) . 1_545 ?
C125 O22 C134 110.9(2) . . ?
C125 O22 Ca2 138.52(18) . . ?
C134 O22 Ca2 110.24(18) . . ?
C135 O23 Ca2 118.7(2) . . ?
C70 C69 C74 118.1(3) . . ?
C70 C69 C136 119.8(3) . . ?
C74 C69 C136 122.0(3) . . ?
C69 C70 C71 122.8(3) . . ?
C72 C71 C70 116.7(3) . . ?
C72 C71 C75 125.4(3) . . ?
C70 C71 C75 117.8(3) . . ?
C71 C72 C73 122.2(3) . . ?
C74 C73 C72 118.1(3) . . ?
C74 C73 C85 120.9(3) . . ?
C72 C73 C85 120.9(3) . . ?
C73 C74 C69 121.8(3) . . ?
C73 C74 O13 118.3(3) . . ?
C69 C74 O13 119.8(3) . . ?
C76 C75 C77 109.5(4) . . ?
C76 C75 C78 111.3(3) . . ?
C77 C75 C78 111.9(3) . . ?
C76 C75 C71 107.7(3) . . ?
C77 C75 C71 106.7(3) . . ?
C78 C75 C71 109.5(3) . . ?
C75 C78 C79 124.8(3) . . ?
C82 C79 C80 109.5(5) . . ?
C82 C79 C81 108.9(5) . . ?
C80 C79 C81 105.8(4) . . ?
C82 C79 C78 115.2(4) . . ?
C80 C79 C78 105.0(4) . . ?
C81 C79 C78 112.0(4) . . ?
O13 C83 C84 111.9(3) . . ?
O14 C84 O15 126.9(3) . . ?
O14 C84 C83 118.7(3) . . ?
O15 C84 C83 114.3(3) . . ?
C86 C85 C73 111.1(2) . . ?
C87 C86 C91 117.6(3) . . ?
C87 C86 C85 119.8(3) . . ?
C91 C86 C85 122.5(3) . . ?
C88 C87 C86 122.9(3) . . ?
C89 C88 C87 117.2(3) . . ?
C89 C88 C92 122.0(3) . . ?
C87 C88 C92 120.7(3) . . ?
C88 C89 C90 122.3(3) . . ?
C91 C90 C89 118.3(3) . . ?
C91 C90 C102 121.7(3) . . ?
C89 C90 C102 119.8(3) . . ?
C90 C91 C86 121.4(3) . . ?
C90 C91 O16 118.4(3) . . ?
C86 C91 O16 120.3(3) . . ?
C93 C92 C94 108.5(4) . . ?
C93 C92 C88 112.1(3) . . ?
C94 C92 C88 107.5(3) . . ?
C93 C92 C95 112.6(4) . . ?
C94 C92 C95 103.9(4) . . ?
C88 C92 C95 111.8(3) . . ?
C96 C95 C92 123.4(4) . . ?
C99 C96 C98 109.8(6) . . ?
C99 C96 C95 118.4(6) . . ?
C98 C96 C95 112.2(4) . . ?
C99 C96 C97 105.5(6) . . ?
C98 C96 C97 106.2(6) . . ?
C95 C96 C97 103.5(5) . . ?
O16 C100 C101 111.2(3) . . ?
O17 C101 O18 126.2(3) . . ?
O17 C101 C100 118.2(3) . . ?
O18 C101 C100 115.6(3) . . ?
C90 C102 C103 109.6(3) . . ?
C108 C103 C104 118.3(3) . . ?
C108 C103 C102 121.4(3) . . ?
C104 C103 C102 120.3(3) . . ?
C105 C104 C103 122.3(3) . . ?
C104 C105 C106 117.0(3) . . ?
C104 C105 C109 122.7(3) . . ?
C106 C105 C109 120.3(3) . . ?
C107 C106 C105 122.6(3) . . ?
C106 C107 C108 117.9(3) . . ?
C106 C107 C119 121.0(3) . . ?
C108 C107 C119 121.0(3) . . ?
C103 C108 O19 120.0(3) . . ?
C103 C108 C107 121.6(3) . . ?
O19 C108 C107 118.5(3) . . ?
C111 C109 C105 112.0(3) . . ?
C111 C109 C110 107.2(4) . . ?
C105 C109 C110 107.4(3) . . ?
C111 C109 C112 112.2(3) . . ?
C105 C109 C112 111.5(3) . . ?
C110 C109 C112 106.1(3) . . ?
C113 C112 C109 123.8(3) . . ?
C114 C113 C116 108.6(4) . . ?
C114 C113 C115 109.3(4) . . ?
C116 C113 C115 106.6(4) . . ?
C114 C113 C112 112.8(3) . . ?
C116 C113 C112 106.8(3) . . ?
C115 C113 C112 112.5(4) . . ?
O19 C117 C118 110.6(3) . . ?
O20 C118 O21 126.2(3) . . ?
O20 C118 C117 119.2(3) . . ?
O21 C118 C117 114.7(3) . . ?
C120 C119 C107 110.2(3) . . ?
C121 C120 C125 117.8(3) . . ?
C121 C120 C119 120.0(3) . . ?
C125 C120 C119 122.2(3) . . ?
C120 C121 C122 122.9(3) . . ?
C123 C122 C121 117.2(3) . . ?
C123 C122 C126 122.0(3) . . ?
C121 C122 C126 120.7(3) . . ?
C122 C123 C124 122.3(3) . . ?
C123 C124 C125 118.0(3) . . ?
C123 C124 C136 120.2(3) . . ?
C125 C124 C136 121.7(3) . . ?
C120 C125 O22 120.2(3) . . ?
C120 C125 C124 121.6(3) . . ?
O22 C125 C124 118.1(3) . . ?
C128 C126 C122 108.9(4) . . ?
C128 C126 C127 109.1(5) . . ?
C122 C126 C127 110.9(3) . . ?
C128 C126 C129 118.3(6) . . ?
C122 C126 C129 101.1(4) . . ?
C127 C126 C129 108.3(4) . . ?
C130 C129 C126 122.2(4) . . ?
C129 C130 C133 116.3(5) . . ?
C129 C130 C132 115.6(5) . . ?
C133 C130 C132 110.8(6) . . ?
C129 C130 C131 107.5(5) . . ?
C133 C130 C131 102.0(7) . . ?
C132 C130 C131 102.5(6) . . ?
O22 C134 C135 111.8(3) . . ?
O24 C135 O23 126.8(4) . . ?
O24 C135 C134 114.7(3) . . ?
O23 C135 C134 118.5(3) . . ?
C124 C136 C69 108.6(3) . . ?
O27 Ca3 O15 104.40(14) . . ?
O27 Ca3 O12 84.15(11) . . ?
O15 Ca3 O12 85.05(9) . . ?
O27 Ca3 O25 163.93(14) . . ?
O15 Ca3 O25 88.39(10) . . ?
O12 Ca3 O25 87.37(10) . . ?
O27 Ca3 O26 83.64(14) . . ?
O15 Ca3 O26 170.87(11) . . ?
O12 Ca3 O26 91.57(12) . . ?
O25 Ca3 O26 82.98(10) . . ?
O27 Ca3 O18 102.47(11) . 2_675 ?
O15 Ca3 O18 89.53(9) . 2_675 ?
O12 Ca3 O18 172.34(9) . 2_675 ?
O25 Ca3 O18 87.08(10) . 2_675 ?
O26 Ca3 O18 92.98(12) . 2_675 ?
O27 Ca3 O42 53.5(3) . . ?
O15 Ca3 O42 63.4(3) . . ?
O12 Ca3 O42 112.3(3) . . ?
O25 Ca3 O42 142.5(3) . . ?
O26 Ca3 O42 125.7(3) . . ?
O18 Ca3 O42 69.7(3) 2_675 . ?
O27 S1 C138 106.3(2) . . ?
O27 S1 C137 103.6(2) . . ?
C138 S1 C137 97.6(3) . . ?
S1 O27 Ca3 140.0(2) . . ?
O9 Ca4 O33 100.5(4) 2_685 . ?
O9 Ca4 O21 81.97(13) 2_685 1_565 ?
O33 Ca4 O21 176.6(4) . 1_565 ?
O9 Ca4 O6 100.03(11) 2_685 . ?
O33 Ca4 O6 83.2(4) . . ?
O21 Ca4 O6 94.04(11) 1_565 . ?
O9 Ca4 O30 96.3(2) 2_685 . ?
O33 Ca4 O30 85.7(4) . . ?
O21 Ca4 O30 96.40(19) 1_565 . ?
O6 Ca4 O30 161.7(2) . . ?
O9 Ca4 O31 90.5(2) 2_685 . ?
O33 Ca4 O31 16.7(3) . . ?
O21 Ca4 O31 166.66(19) 1_565 . ?
O6 Ca4 O31 98.13(19) . . ?
O30 Ca4 O31 73.4(2) . . ?
O9 Ca4 O28 164.03(15) 2_685 . ?
O33 Ca4 O28 93.6(4) . . ?
O21 Ca4 O28 84.23(14) 1_565 . ?
O6 Ca4 O28 88.89(13) . . ?
O30 Ca4 O28 77.3(2) . . ?
O31 Ca4 O28 101.4(2) . . ?
O9 Ca4 O32 78.6(3) 2_685 . ?
O33 Ca4 O32 22.3(4) . . ?
O21 Ca4 O32 160.5(2) 1_565 . ?
O6 Ca4 O32 91.1(2) . . ?
O30 Ca4 O32 84.0(3) . . ?
O31 Ca4 O32 15.0(2) . . ?
O28 Ca4 O32 114.7(3) . . ?
O9 Ca4 O29 87.08(17) 2_685 . ?
O33 Ca4 O29 95.3(4) . . ?
O21 Ca4 O29 87.19(17) 1_565 . ?
O6 Ca4 O29 172.88(17) . . ?
O30 Ca4 O29 12.20(19) . . ?
O31 Ca4 O29 81.4(2) . . ?
O28 Ca4 O29 84.25(18) . . ?
O32 Ca4 O29 90.0(3) . . ?
O28 S2 C139 105.0(4) . . ?
O28 S2 C140 104.5(3) . . ?
C139 S2 C140 98.0(5) . . ?
S2 O28 Ca4 137.2(3) . . ?
O29 S3 C142 95.5(5) . . ?
O29 S3 C141 93.9(4) . . ?
C142 S3 C141 91.8(5) . . ?
S3 O29 Ca4 115.0(3) . . ?
O30 S4 C144 103.6(8) . . ?
O30 S4 C143 101.5(5) . . ?
C144 S4 C143 101.7(8) . . ?
S4 O30 Ca4 142.9(4) . . ?
O31 S5 C146 113.3(9) . . ?
O31 S5 C145 111.9(6) . . ?
C146 S5 C145 90.4(10) . . ?
S5 O31 Ca4 150.0(4) . . ?
O32 S6 C148 105.0(6) . . ?
O32 S6 C147 96.9(7) . . ?
C148 S6 C147 102.0(8) . . ?
S6 O32 Ca4 135.1(5) . . ?
O33 S7 C149 103.6(8) . . ?
O33 S7 C150 99.7(8) . . ?
C149 S7 C150 125.8(9) . . ?
S7 O33 Ca4 137.6(8) . . ?
O34 S8 C152 109.0(4) . . ?
O34 S8 C151 109.8(3) . . ?
C152 S8 C151 97.1(4) . . ?
O35 S9 C153 106.4(3) . . ?
O35 S9 C154 108.2(3) . . ?
C153 S9 C154 95.9(4) . . ?
O36 S10 C155 107.3(3) . . ?
O36 S10 C156 106.5(4) . . ?
C155 S10 C156 96.5(4) . . ?
O37 S11 C158 104.1(4) . . ?
O37 S11 C157 107.6(4) . . ?
C158 S11 C157 95.4(5) . . ?
O38 S12 C159 106.5(10) . . ?
O38 S12 C160 105.4(9) . . ?
C159 S12 C160 106.4(12) . . ?
O39 S13 C162 108.5(7) . . ?
O39 S13 C161 108.6(7) . . ?
C162 S13 C161 97.9(8) . . ?
O40 S14 C163 103.6(6) . . ?
O40 S14 C164 106.6(6) . . ?
C163 S14 C164 101.9(7) . . ?
O42 O42 Ca3 159.1(12) 2_675 . ?

loop_
_geom_bond_atom_site_label_1
_geom_bond_atom_site_label_2
_geom_bond_distance
_geom_bond_site_symmetry_2
_geom_bond_publ_flag
Ca1 O11 2.349(2) . ?
Ca1 O2 2.367(2) . ?
Ca1 O8 2.371(2) . ?
Ca1 O5 2.394(3) . ?
Ca1 O1 2.487(2) . ?
Ca1 O4 2.510(2) . ?
Ca1 O7 2.530(2) . ?
Ca1 O10 2.549(2) . ?
O1 C6 1.400(4) . ?
O1 C15 1.456(4) . ?
O2 C16 1.266(4) . ?
O3 C16 1.236(4) . ?
O4 C23 1.397(4) . ?
O4 C32 1.447(4) . ?
O5 C33 1.245(4) . ?
O6 C33 1.252(4) . ?
O6 Ca4 2.311(3) . ?
O7 C40 1.405(4) . ?
O7 C49 1.444(4) . ?
O8 C50 1.244(4) . ?
O9 C50 1.252(4) . ?
O9 Ca4 2.264(3) 2_685 ?
O10 C57 1.399(4) . ?
O10 C66 1.457(4) . ?
O11 C67 1.246(4) . ?
O12 C67 1.253(4) . ?
O12 Ca3 2.341(2) . ?
C1 C6 1.386(5) . ?
C1 C2 1.395(5) . ?
C1 C68 1.524(4) . ?
C2 C3 1.395(5) . ?
C3 C4 1.395(5) . ?
C3 C7 1.535(5) . ?
C4 C5 1.394(5) . ?
C5 C6 1.401(4) . ?
C5 C17 1.520(4) . ?
C7 C9 1.476(7) . ?
C7 C8 1.521(8) . ?
C7 C10 1.609(7) . ?
C10 C11 1.556(8) . ?
C11 C14 1.454(9) . ?
C11 C13 1.526(7) . ?
C11 C12 1.539(9) . ?
C15 C16 1.516(5) . ?
C17 C18 1.520(4) . ?
C18 C23 1.393(4) . ?
C18 C19 1.399(4) . ?
C19 C20 1.381(5) . ?
C20 C21 1.407(5) . ?
C20 C24 1.539(4) . ?
C21 C22 1.386(4) . ?
C22 C23 1.398(4) . ?
C22 C34 1.516(4) . ?
C24 C25 1.527(6) . ?
C24 C26 1.551(6) . ?
C24 C27 1.553(5) . ?
C27 C28 1.550(5) . ?
C28 C30 1.517(6) . ?
C28 C29 1.531(7) . ?
C28 C31 1.538(6) . ?
C32 C33 1.520(5) . ?
C34 C35 1.519(4) . ?
C35 C40 1.389(4) . ?
C35 C36 1.403(5) . ?
C36 C37 1.392(5) . ?
C37 C38 1.398(5) . ?
C37 C41 1.544(5) . ?
C38 C39 1.393(5) . ?
C39 C40 1.398(4) . ?
C39 C51 1.523(4) . ?
C41 C43 1.536(6) . ?
C41 C42 1.543(6) . ?
C41 C44 1.546(5) . ?
C44 C45 1.535(7) . ?
C45 C47 1.513(9) . ?
C45 C46 1.523(9) . ?
C45 C48 1.552(8) . ?
C49 C50 1.513(5) . ?
C51 C52 1.520(5) . ?
C52 C57 1.391(5) . ?
C52 C53 1.401(5) . ?
C53 C54 1.396(5) . ?
C54 C55 1.396(5) . ?
C54 C58 1.542(5) . ?
C55 C56 1.390(5) . ?
C56 C57 1.400(5) . ?
C56 C68 1.527(5) . ?
C58 C59 1.540(6) . ?
C58 C60 1.542(6) . ?
C58 C61 1.556(6) . ?
C61 C62 1.539(6) . ?
C62 C65 1.524(7) . ?
C62 C64 1.531(7) . ?
C62 C63 1.534(7) . ?
C66 C67 1.517(5) . ?
Ca2 O23 2.347(2) . ?
Ca2 O20 2.364(2) . ?
Ca2 O14 2.370(2) . ?
Ca2 O17 2.386(2) . ?
Ca2 O13 2.522(2) . ?
Ca2 O22 2.532(2) . ?
Ca2 O19 2.575(2) . ?
Ca2 O16 2.579(2) . ?
O13 C74 1.405(4) . ?
O13 C83 1.446(4) . ?
O14 C84 1.246(4) . ?
O15 C84 1.250(4) . ?
O15 Ca3 2.283(2) . ?
O16 C91 1.403(4) . ?
O16 C100 1.451(4) . ?
O17 C101 1.247(4) . ?
O18 C101 1.249(4) . ?
O18 Ca3 2.401(2) 2_675 ?
O19 C108 1.397(4) . ?
O19 C117 1.447(4) . ?
O20 C118 1.237(4) . ?
O21 C118 1.268(4) . ?
O21 Ca4 2.297(3) 1_545 ?
O22 C125 1.401(4) . ?
O22 C134 1.452(4) . ?
O23 C135 1.253(4) . ?
O24 C135 1.247(4) . ?
C69 C70 1.383(5) . ?
C69 C74 1.394(4) . ?
C69 C136 1.528(4) . ?
C70 C71 1.410(5) . ?
C71 C72 1.392(5) . ?
C71 C75 1.552(5) . ?
C72 C73 1.408(4) . ?
C73 C74 1.388(4) . ?
C73 C85 1.525(4) . ?
C75 C76 1.533(6) . ?
C75 C77 1.535(6) . ?
C75 C78 1.546(5) . ?
C78 C79 1.555(5) . ?
C79 C82 1.508(7) . ?
C79 C80 1.522(7) . ?
C79 C81 1.545(8) . ?
C83 C84 1.517(5) . ?
C85 C86 1.522(4) . ?
C86 C87 1.397(4) . ?
C86 C91 1.399(4) . ?
C87 C88 1.393(5) . ?
C88 C89 1.390(5) . ?
C88 C92 1.548(4) . ?
C89 C90 1.398(4) . ?
C90 C91 1.395(4) . ?
C90 C102 1.519(4) . ?
C92 C93 1.503(6) . ?
C92 C94 1.523(6) . ?
C92 C95 1.568(6) . ?
C95 C96 1.536(7) . ?
C96 C99 1.486(8) . ?
C96 C98 1.530(8) . ?
C96 C97 1.560(9) . ?
C100 C101 1.530(4) . ?
C102 C103 1.524(4) . ?
C103 C108 1.386(5) . ?
C103 C104 1.397(5) . ?
C104 C105 1.395(5) . ?
C105 C106 1.405(5) . ?
C105 C109 1.536(5) . ?
C106 C107 1.383(5) . ?
C107 C108 1.406(5) . ?
C107 C119 1.525(5) . ?
C109 C111 1.527(6) . ?
C109 C110 1.551(6) . ?
C109 C112 1.555(6) . ?
C112 C113 1.552(6) . ?
C113 C114 1.528(6) . ?
C113 C116 1.534(6) . ?
C113 C115 1.543(6) . ?
C117 C118 1.516(5) . ?
C119 C120 1.520(4) . ?
C120 C121 1.391(5) . ?
C120 C125 1.392(5) . ?
C121 C122 1.399(5) . ?
C122 C123 1.389(5) . ?
C122 C126 1.535(5) . ?
C123 C124 1.397(5) . ?
C124 C125 1.403(4) . ?
C124 C136 1.518(5) . ?
C126 C128 1.477(8) . ?
C126 C127 1.536(6) . ?
C126 C129 1.649(8) . ?
C129 C130 1.482(8) . ?
C130 C133 1.510(10) . ?
C130 C132 1.514(8) . ?
C130 C131 1.555(10) . ?
C134 C135 1.519(5) . ?
Ca3 O27 2.277(3) . ?
Ca3 O25 2.395(3) . ?
Ca3 O26 2.397(3) . ?
Ca3 O18 2.401(2) 2_675 ?
Ca3 O42 2.679(14) . ?
S1 O27 1.514(3) . ?
S1 C138 1.771(5) . ?
S1 C137 1.777(4) . ?
Ca4 O9 2.264(3) 2_685 ?
Ca4 O33 2.266(12) . ?
Ca4 O21 2.297(3) 1_565 ?
Ca4 O30 2.329(6) . ?
Ca4 O31 2.338(6) . ?
Ca4 O28 2.351(3) . ?
Ca4 O32 2.367(8) . ?
Ca4 O29 2.409(6) . ?
S2 O28 1.513(4) . ?
S2 C139 1.775(6) . ?
S2 C140 1.802(9) . ?
S3 O29 1.637(6) . ?
S3 C142 1.855(11) . ?
S3 C141 1.883(9) . ?
S4 O30 1.617(7) . ?
S4 C144 1.733(18) . ?
S4 C143 1.849(11) . ?
S5 O31 1.503(6) . ?
S5 C146 1.734(16) . ?
S5 C145 1.777(11) . ?
S6 O32 1.522(9) . ?
S6 C148 1.767(12) . ?
S6 C147 1.912(14) . ?
S7 O33 1.531(11) . ?
S7 C149 1.763(14) . ?
S7 C150 1.799(15) . ?
S8 O34 1.474(3) . ?
S8 C152 1.737(7) . ?
S8 C151 1.761(6) . ?
S9 O35 1.486(4) . ?
S9 C153 1.774(6) . ?
S9 C154 1.776(6) . ?
S10 O36 1.465(5) . ?
S10 C155 1.751(6) . ?
S10 C156 1.762(7) . ?
S11 O37 1.526(6) . ?
S11 C158 1.783(9) . ?
S11 C157 1.785(9) . ?
S12 O38 1.473(10) . ?
S12 C159 1.797(16) . ?
S12 C160 1.814(15) . ?
S13 O39 1.487(11) . ?
S13 C162 1.771(13) . ?
S13 C161 1.810(12) . ?
S14 O40 1.512(9) . ?
S14 C163 1.791(13) . ?
S14 C164 1.796(13) . ?
O42 O42 1.65(3) 2_675 ?
